data_7714828
loop_
_publ_author_name
'Yuan, Juan'
'Lan, Hai-Rong'
'Xing, Ai-Ping'
'Zeng, Dai'
'Hao, Ya-Ting'
'Song, Jun-Ying'
'Lu, Jia-Xing'
'Zhang, Bin'
'Wang, Jing'
'Zhang, Zhen-Qiang'

_publ_section_title
;
 Novel tetranuclear grid-like Zn(II) complexes derived from dihydrazone
 pyrimidine derivatives as antitumor agents.
;
_journal_issue 5
_journal_name_full 'Dalton transactions (Cambridge, England : 2003)'
_journal_page_first 2193
_journal_page_last 2206
_journal_paper_doi 10.1039/d3dt02833j
_journal_volume 53
_journal_year 2024
_chemical_formula_moiety 'C88 H72 N32 Zn4, 5(CH4O), 7(ClO4), 11(H2O)??[(ClO4)], [2(CH4 O)]'
_chemical_formula_sum 'C95 H122 Cl8 N32 O50 Zn4'
_chemical_formula_weight 3057.32
_space_group_crystal_system monoclinic
_space_group_IT_number 9
_space_group_name_Hall 'C -2yc'
_space_group_name_H-M_alt 'C 1 c 1'
_atom_sites_solution_hydrogens geom
_audit_creation_date 2023-07-23
_audit_creation_method
;
Olex2 1.3
(compiled 2020.11.12 svn.r5f609507 for OlexSys, GUI svn.r6257)
;
_audit_update_record
;
2023-11-10 deposited with the CCDC.	2023-12-11 downloaded from the CCDC.
;
_cell_angle_alpha 90
_cell_angle_beta 102.101(2)
_cell_angle_gamma 90
_cell_formula_units_Z 4
_cell_length_a 24.7935(4)
_cell_length_b 24.8747(4)
_cell_length_c 21.6340(4)
_cell_measurement_reflns_used 15820
_cell_measurement_temperature 100.15
_cell_measurement_theta_max 73.6870
_cell_measurement_theta_min 4.0850
_cell_volume 13045.9(4)
_computing_cell_refinement 'CrysAlisPro 1.171.41.122a (Rigaku OD, 2021)'
_computing_data_collection 'CrysAlisPro 1.171.41.122a (Rigaku OD, 2021)'
_computing_data_reduction 'CrysAlisPro 1.171.41.122a (Rigaku OD, 2021)'
_computing_molecular_graphics 'Olex2 1.3 (Dolomanov et al., 2009)'
_computing_publication_material 'Olex2 1.3 (Dolomanov et al., 2009)'
_computing_structure_refinement 'SHELXL 2018/3 (Sheldrick, 2015)'
_computing_structure_solution 'SHELXT 2018/2 (Sheldrick, 2018)'
_diffrn_ambient_temperature 100.15
_diffrn_measured_fraction_theta_full 0.997
_diffrn_measured_fraction_theta_max 0.967
_diffrn_measurement_device_type 'SuperNova, Dual, Cu at home/near, AtlasS2'
_diffrn_measurement_method '\w scans'
_diffrn_radiation_type CuK\a
_diffrn_radiation_wavelength 1.54184
_diffrn_reflns_av_R_equivalents 0.0908
_diffrn_reflns_av_unetI/netI 0.0541
_diffrn_reflns_Laue_measured_fraction_full 0.997
_diffrn_reflns_Laue_measured_fraction_max 0.967
_diffrn_reflns_limit_h_max 21
_diffrn_reflns_limit_h_min -30
_diffrn_reflns_limit_k_max 30
_diffrn_reflns_limit_k_min -29
_diffrn_reflns_limit_l_max 26
_diffrn_reflns_limit_l_min -26
_diffrn_reflns_number 27095
_diffrn_reflns_point_group_measured_fraction_full 0.997
_diffrn_reflns_point_group_measured_fraction_max 0.967
_diffrn_reflns_theta_full 67.684
_diffrn_reflns_theta_max 74.014
_diffrn_reflns_theta_min 3.528
_exptl_absorpt_coefficient_mu 3.202
_exptl_absorpt_correction_T_max 1.0000
_exptl_absorpt_correction_T_min 0.69035
_exptl_absorpt_correction_type multi-scan
_exptl_absorpt_process_details 'SCALE3 ABSPACK'
_exptl_crystal_colour dark-red
_exptl_crystal_density_diffrn 1.557
_exptl_crystal_description cube
_exptl_crystal_F_000 6288
_exptl_crystal_size_max 0.2
_exptl_crystal_size_mid 0.2
_exptl_crystal_size_min 0.1
_refine_diff_density_max 1.242
_refine_diff_density_min -0.864
_refine_diff_density_rms 0.153
_refine_ls_abs_structure_details
;
 Refined as a perfect inversion twin.
;
_refine_ls_abs_structure_Flack 0.5
_refine_ls_extinction_method none
_refine_ls_goodness_of_fit_ref 1.086
_refine_ls_hydrogen_treatment constr
_refine_ls_matrix_type full
_refine_ls_number_parameters 1631
_refine_ls_number_reflns 15547
_refine_ls_number_restraints 343
_refine_ls_restrained_S_all 1.091
_refine_ls_R_factor_all 0.1061
_refine_ls_R_factor_gt 0.1011
_refine_ls_shift/su_max 0.001
_refine_ls_shift/su_mean 0.000
_refine_ls_structure_factor_coef Fsqd
_refine_ls_weighting_details 'w=1/[\s^2^(Fo^2^)+(0.1962P)^2^+90.8057P] where P=(Fo^2^+2Fc^2^)/3'
_refine_ls_weighting_scheme calc
_refine_ls_wR_factor_gt 0.2956
_refine_ls_wR_factor_ref 0.3019
_reflns_Friedel_coverage 0.999
_reflns_Friedel_fraction_full 0.997
_reflns_Friedel_fraction_max 0.967
_reflns_number_gt 14265
_reflns_number_total 15547
_reflns_threshold_expression 'I > 2\s(I)'
_cod_data_source_file d3dt02833j2.cif
_cod_data_source_block 2
_cod_depositor_comments 'Adding full bibliography for 7714826--7714828.cif.'
_cod_database_code 7714828
_shelx_shelxl_version_number 2018/3
_shelx_space_group_comment
;
The symmetry employed for this shelxl refinement is uniquely defined
by the following loop, which should always be used as a source of
symmetry information in preference to the above space-group names.
They are only intended as comments.
;
_olex2_refinement_description
;
1. Fixed Uiso
 At 1.2 times of:
  All C(H) groups, All N(H) groups
2. Restrained distances
 Cl6-O46 = Cl6-O47 = Cl6-O48 = Cl6-O49 = C42-C72
 1.44 with sigma of 0.01
 O46-O47 = O46-O48 = O46-O49 = O47-O48 = O47-O49 = O48-O49
 2.35 with sigma of 0.02
3. Uiso/Uaniso restraints and constraints
Uanis(N27) \\sim Ueq, Uanis(C25) \\sim Ueq, Uanis(C42) \\sim Ueq, Uanis(C45)
\\sim Ueq, Uanis(C48) \\sim Ueq, Uanis(C56) \\sim Ueq, Uanis(C62) \\sim Ueq,
Uanis(C72) \\sim Ueq, Uanis(C74) \\sim Ueq, Uanis(C94) \\sim Ueq, Uanis(C40)
\\sim Ueq: with sigma of 0.01 and sigma for terminal atoms of 0.02
Uanis(O10) \\sim Ueq, Uanis(O25) \\sim Ueq, Uanis(O50) \\sim Ueq, Uanis(O34)
\\sim Ueq, Uanis(C64) \\sim Ueq, Uanis(C65) \\sim Ueq, Uanis(C69) \\sim Ueq,
Uanis(C71) \\sim Ueq, Uanis(C10) \\sim Ueq: with sigma of 0.01 and sigma for
terminal atoms of 0.02
Uanis(C63) \\sim Ueq, Uanis(C76) \\sim Ueq, Uanis(O37) \\sim Ueq, Uanis(C82)
\\sim Ueq, Uanis(O46) \\sim Ueq, Uanis(C37) \\sim Ueq, Uanis(N15) \\sim Ueq,
Uanis(C23) \\sim Ueq, Uanis(C32) \\sim Ueq, Uanis(C35) \\sim Ueq, Uanis(C39)
\\sim Ueq: with sigma of 0.01 and sigma for terminal atoms of 0.02
Uanis(C87) \\sim Ueq, Uanis(N24) \\sim Ueq, Uanis(N18) \\sim Ueq, Uanis(C7)
\\sim Ueq, Uanis(C81) \\sim Ueq, Uanis(C86) \\sim Ueq, Uanis(C91) \\sim Ueq,
Uanis(C34) \\sim Ueq, Uanis(C1) \\sim Ueq, Uanis(C3) \\sim Ueq, Uanis(O3) \\sim
Ueq: with sigma of 0.01 and sigma for terminal atoms of 0.02
Uanis(N1) \\sim Ueq, Uanis(C27) \\sim Ueq, Uanis(N6) \\sim Ueq, Uanis(C82)
\\sim Ueq: with sigma of 0.005 and sigma for terminal atoms of 0.002
Uanis(C66) \\sim Ueq, Uanis(O12) \\sim Ueq, Uanis(O22) \\sim Ueq, Uanis(O33)
\\sim Ueq, Uanis(O35) \\sim Ueq, Uanis(O27) \\sim Ueq, Uanis(O4W) \\sim Ueq,
Uanis(O9W) \\sim Ueq: with sigma of 0.005 and sigma for terminal atoms of 0.002
Uanis(N16) \\sim Ueq, Uanis(C21) \\sim Ueq: with sigma of 0.002 and sigma for
terminal atoms of 0.001
4. Others
 Sof(O3A)=1-FVAR(1)
 Sof(O3)=FVAR(1)
5.a Aromatic/amide H refined with riding coordinates:
 N4(H4), N7(H7), N8(H8), N18(H18), N19(H19), N23(H23), N30(H30), N31(H31),
 C1(H1), C13(H13), C15(H15), C19(H19A), C20(H20), C22(H22), C23(H23A), C24(H24),
  C25(H25), C26(H26), C27(H27), C29(H29), C31(H31A), C32(H32), C33(H33),
 C34(H34), C35(H35), C36(H36), C37(H37), C38(H38), C39(H39), C40(H40), C41(H41),
  C42(H42), C43(H43), C44(H44), C45(H45), C46(H46), C47(H47), C48(H48),
 C49(H49), C50(H50), C51(H51), C52(H52), C53(H53), C54(H54), C55(H55), C56(H56),
  C57(H57), C58(H58), C59(H59), C60(H60), C61(H61), C62(H62), C63(H63),
 C64(H64), C65(H65), C68(H68), C69(H69), C72(H72), C73(H73), C74(H74), C82(H82),
  C83(H83), C84(H84), C85(H85), C86(H86), C87(H87), C88(H88), C89(H89),
 C90(H90), C91(H91), C92(H92), C93(H93)
;
_olex2_submission_special_instructions 'No special instructions were received'

loop_
_space_group_symop_operation_xyz
'x, y, z'
'x, -y, z+1/2'
'x+1/2, y+1/2, z'
'x+1/2, -y+1/2, z+1/2'

loop_
_atom_site_label
_atom_site_type_symbol
_atom_site_fract_x
_atom_site_fract_y
_atom_site_fract_z
_atom_site_U_iso_or_equiv
_atom_site_adp_type
_atom_site_occupancy
_atom_site_site_symmetry_order
_atom_site_calc_flag
_atom_site_refinement_flags_posn
_atom_site_refinement_flags_adp
_atom_site_refinement_flags_occupancy
_atom_site_disorder_assembly
_atom_site_disorder_group
Zn1 Zn 0.75114(4) 0.19365(4) 0.47637(5) 0.0312(2) Uani 1 1 d . . . . .
Zn2 Zn 0.70024(4) 0.44699(4) 0.50333(5) 0.0326(2) Uani 1 1 d . . . . .
Zn3 Zn 0.50053(5) 0.13834(5) 0.49089(6) 0.0375(3) Uani 1 1 d . . . . .
Zn4 Zn 0.44202(5) 0.38979(5) 0.47398(6) 0.0360(3) Uani 1 1 d . . . . .
N1 N 0.5891(3) 0.1584(3) 0.5286(3) 0.0287(14) Uani 1 1 d . U . . .
N2 N 0.7266(3) 0.2763(3) 0.4437(4) 0.0339(17) Uani 1 1 d . . . . .
N3 N 0.6232(4) 0.4282(3) 0.5349(4) 0.0380(18) Uani 1 1 d . . . . .
N4 N 0.7215(3) 0.2375(3) 0.3453(4) 0.0383(18) Uani 1 1 d . . . . .
H4 H 0.716227 0.238791 0.303786 0.046 Uiso 1 1 calc R U . . .
N5 N 0.7222(3) 0.4448(3) 0.6028(4) 0.0311(16) Uani 1 1 d . . . . .
N6 N 0.6832(3) 0.1770(3) 0.5225(3) 0.0300(15) Uani 1 1 d . U . . .
N7 N 0.7517(3) 0.1788(3) 0.6138(4) 0.0385(18) Uani 1 1 d . . . . .
H7 H 0.763790 0.176223 0.654970 0.046 Uiso 1 1 calc R U . . .
N8 N 0.4294(3) 0.3519(3) 0.3399(4) 0.0416(19) Uani 1 1 d . . . . .
H8 H 0.421022 0.352523 0.298269 0.050 Uiso 1 1 calc R U . . .
N9 N 0.6808(3) 0.5342(3) 0.4958(4) 0.0374(18) Uani 1 1 d . . . . .
N10 N 0.4550(3) 0.3090(3) 0.4371(4) 0.0326(16) Uani 1 1 d . . . . .
N11 N 0.7097(3) 0.3705(3) 0.4544(3) 0.0309(16) Uani 1 1 d . . . . .
N12 N 0.7610(3) 0.1093(3) 0.4518(4) 0.0370(18) Uani 1 1 d . . . . .
N13 N 0.5135(3) 0.1389(3) 0.5900(5) 0.0424(19) Uani 1 1 d . . . . .
N14 N 0.7344(3) 0.1913(3) 0.3779(3) 0.0312(16) Uani 1 1 d . . . . .
N15 N 0.6909(3) 0.4656(3) 0.4069(3) 0.0331(16) Uani 1 1 d . U . . .
N16 N 0.5285(3) 0.4081(3) 0.5239(3) 0.0290(12) Uani 1 1 d . U . . .
N17 N 0.7865(3) 0.1883(3) 0.5730(4) 0.0338(16) Uani 1 1 d . . . . .
N18 N 0.4893(3) 0.4024(3) 0.6129(4) 0.0414(18) Uani 1 1 d . U . . .
H18 H 0.490580 0.404456 0.653750 0.050 Uiso 1 1 calc R U . . .
N19 N 0.4653(4) 0.1638(3) 0.3522(5) 0.045(2) Uani 1 1 d . . . . .
H19 H 0.455936 0.159141 0.311022 0.054 Uiso 1 1 calc R U . . .
N20 N 0.4284(3) 0.3959(3) 0.3747(4) 0.0353(17) Uani 1 1 d . . . . .
N21 N 0.8409(3) 0.2093(3) 0.4854(4) 0.0372(18) Uani 1 1 d . . . . .
N22 N 0.3569(4) 0.3715(3) 0.4786(5) 0.044(2) Uani 1 1 d . . . . .
N23 N 0.6939(4) 0.4258(3) 0.3662(4) 0.0394(18) Uani 1 1 d . . . . .
H23 H 0.690005 0.432043 0.325442 0.047 Uiso 1 1 calc R U . . .
N24 N 0.7901(3) 0.4604(3) 0.5281(4) 0.0321(16) Uani 1 1 d . U . . .
N25 N 0.4827(3) 0.1223(3) 0.3923(4) 0.0409(19) Uani 1 1 d . . . . .
N26 N 0.4196(4) 0.1232(3) 0.5101(5) 0.051(2) Uani 1 1 d . . . . .
N27 N 0.5178(3) 0.0526(3) 0.4825(4) 0.0418(19) Uani 1 1 d . U . . .
N28 N 0.4243(3) 0.4745(3) 0.4532(5) 0.042(2) Uani 1 1 d . . . . .
N29 N 0.4404(4) 0.3923(3) 0.5706(5) 0.044(2) Uani 1 1 d . . . . .
N30 N 0.5643(3) 0.1466(3) 0.6248(4) 0.0434(19) Uani 1 1 d . . . . .
H30 H 0.571441 0.144714 0.666369 0.052 Uiso 1 1 calc R U . . .
N31 N 0.6811(4) 0.4365(3) 0.6342(4) 0.0408(19) Uani 1 1 d . . . . .
H31 H 0.687496 0.437402 0.675751 0.049 Uiso 1 1 calc R U . . .
N32 N 0.4752(3) 0.2156(3) 0.4427(4) 0.0383(18) Uani 1 1 d . . . . .
C1 C 0.5855(4) 0.4178(4) 0.6278(5) 0.039(2) Uani 1 1 d . U . . .
H1 H 0.589608 0.417582 0.672499 0.047 Uiso 1 1 calc R U . . .
C2 C 0.6042(4) 0.1575(3) 0.5916(5) 0.0356(19) Uani 1 1 d . . . . .
C3 C 0.5363(4) 0.4093(3) 0.5884(5) 0.0361(19) Uani 1 1 d . U . . .
C4 C 0.8687(4) 0.2036(4) 0.5439(5) 0.041(2) Uani 1 1 d . . . . .
C5 C 0.7327(5) 0.3156(4) 0.5473(5) 0.045(3) Uani 1 1 d . . . . .
C6 C 0.4688(3) 0.2623(3) 0.4695(5) 0.035(2) Uani 1 1 d . . . . .
C7 C 0.6292(4) 0.4268(4) 0.5994(5) 0.038(2) Uani 1 1 d . U . . .
C8 C 0.6297(4) 0.1682(3) 0.4970(4) 0.035(2) Uani 1 1 d . . . . .
C9 C 0.4746(5) 0.2643(4) 0.5389(5) 0.045(2) Uani 1 1 d . . . . .
C10 C 0.6770(4) 0.5540(4) 0.4378(5) 0.037(2) Uani 1 1 d . U . . .
C11 C 0.5719(4) 0.4192(3) 0.5008(5) 0.036(2) Uani 1 1 d . . . . .
C12 C 0.4633(4) 0.2133(4) 0.3792(5) 0.041(2) Uani 1 1 d . . . . .
C13 C 0.7054(3) 0.3320(4) 0.3512(4) 0.0345(19) Uani 1 1 d . . . . .
H13 H 0.699232 0.335889 0.306577 0.041 Uiso 1 1 calc R U . . .
C14 C 0.3475(4) 0.3744(4) 0.5384(5) 0.042(2) Uani 1 1 d . . . . .
C15 C 0.6648(5) 0.6216(4) 0.5325(7) 0.055(3) Uani 1 1 d . . . . .
H15 H 0.658840 0.643784 0.566155 0.066 Uiso 1 1 calc R U . . .
C16 C 0.4126(4) 0.4856(4) 0.3930(6) 0.049(3) Uani 1 1 d . . . . .
C17 C 0.4444(4) 0.3055(4) 0.3735(5) 0.039(2) Uani 1 1 d . . . . .
C18 C 0.7031(4) 0.3753(4) 0.3901(5) 0.036(2) Uani 1 1 d . . . . .
C19 C 0.4244(4) 0.5150(4) 0.4929(6) 0.052(3) Uani 1 1 d . . . . .
H19A H 0.433904 0.507109 0.536828 0.063 Uiso 1 1 calc R U . . .
C20 C 0.6753(4) 0.5668(4) 0.5416(5) 0.043(2) Uani 1 1 d . . . . .
H20 H 0.678614 0.552432 0.582926 0.051 Uiso 1 1 calc R U . . .
C21 C 0.5643(5) 0.4259(4) 0.4321(5) 0.0444(16) Uani 1 1 d . U . . .
C22 C 0.7847(7) 0.3201(5) 0.5840(7) 0.075(4) Uani 1 1 d . . . . .
H22 H 0.816041 0.326562 0.566230 0.090 Uiso 1 1 calc R U . . .
C23 C 0.5530(5) 0.4771(5) 0.4067(6) 0.054(3) Uani 1 1 d . U . . .
H23A H 0.549472 0.506975 0.432928 0.064 Uiso 1 1 calc R U . . .
C24 C 0.7367(4) 0.1470(4) 0.3484(5) 0.038(2) Uani 1 1 d . . . . .
H24 H 0.729353 0.144947 0.303608 0.045 Uiso 1 1 calc R U . . .
C25 C 0.6005(5) 0.2189(6) 0.3942(6) 0.058(3) Uani 1 1 d . U . . .
H25 H 0.599068 0.251301 0.416933 0.069 Uiso 1 1 calc R U . . .
C26 C 0.9267(4) 0.2084(5) 0.5573(6) 0.049(3) Uani 1 1 d . . . . .
H26 H 0.946749 0.204635 0.599646 0.059 Uiso 1 1 calc R U . . .
C27 C 0.8802(5) 0.4769(4) 0.5107(5) 0.047(2) Uani 1 1 d . U . . .
H27 H 0.903275 0.483206 0.481577 0.057 Uiso 1 1 calc R U . . .
C28 C 0.5060(5) 0.0330(4) 0.4220(6) 0.051(3) Uani 1 1 d . . . . .
C29 C 0.5251(5) 0.2742(5) 0.5789(6) 0.056(3) Uani 1 1 d . . . . .
H29 H 0.557288 0.280066 0.562636 0.067 Uiso 1 1 calc R U . . .
C30 C 0.8109(4) 0.4605(4) 0.5905(5) 0.043(2) Uani 1 1 d . . . . .
C31 C 0.7739(4) 0.0668(4) 0.4901(5) 0.041(2) Uani 1 1 d . . . . .
H31A H 0.777995 0.072198 0.534332 0.050 Uiso 1 1 calc R U . . .
C32 C 0.5470(7) 0.4834(7) 0.3407(8) 0.076(4) Uani 1 1 d . U . . .
H32 H 0.542060 0.518467 0.322972 0.092 Uiso 1 1 calc R U . . .
C33 C 0.7569(6) 0.0498(4) 0.3639(6) 0.057(3) Uani 1 1 d . . . . .
H33 H 0.750109 0.044792 0.319401 0.069 Uiso 1 1 calc R U . . .
C34 C 0.7714(4) 0.4512(4) 0.6313(5) 0.037(2) Uani 1 1 d . U . . .
H34 H 0.782286 0.450069 0.676053 0.044 Uiso 1 1 calc R U . . .
C35 C 0.3704(5) 0.1116(6) 0.5933(7) 0.063(3) Uani 1 1 d . U . . .
H35 H 0.370646 0.110590 0.637302 0.076 Uiso 1 1 calc R U . . .
C36 C 0.6689(4) 0.6084(4) 0.4250(6) 0.048(3) Uani 1 1 d . . . . .
H36 H 0.667213 0.621372 0.383342 0.057 Uiso 1 1 calc R U . . .
C37 C 0.3209(5) 0.1032(5) 0.5480(7) 0.061(3) Uani 1 1 d . U . . .
H37 H 0.287300 0.096787 0.561118 0.073 Uiso 1 1 calc R U . . .
C38 C 0.8384(4) 0.1935(4) 0.5935(5) 0.042(2) Uani 1 1 d . . . . .
H38 H 0.855531 0.191081 0.636966 0.051 Uiso 1 1 calc R U . . .
C39 C 0.2611(6) 0.3522(5) 0.4422(7) 0.062(3) Uani 1 1 d . U . . .
H39 H 0.231604 0.345300 0.407387 0.075 Uiso 1 1 calc R U . . .
C40 C 0.3146(4) 0.3604(4) 0.4310(5) 0.045(2) Uani 1 1 d . U . . .
H40 H 0.320559 0.357837 0.389165 0.054 Uiso 1 1 calc R U . . .
C41 C 0.4286(5) 0.2562(4) 0.5648(6) 0.052(3) Uani 1 1 d . . . . .
H41 H 0.394229 0.249971 0.536811 0.062 Uiso 1 1 calc R U . . .
C42 C 0.6163(4) 0.1213(5) 0.3924(4) 0.053(3) Uani 1 1 d D U . . .
H42 H 0.626469 0.087406 0.411726 0.064 Uiso 1 1 calc R U . . .
C43 C 0.4710(4) 0.1298(4) 0.6153(6) 0.050(3) Uani 1 1 d . . . . .
H43 H 0.474469 0.128776 0.659862 0.060 Uiso 1 1 calc R U . . .
C44 C 0.5341(4) 0.0177(4) 0.5290(7) 0.050(3) Uani 1 1 d . . . . .
H44 H 0.542617 0.030306 0.571411 0.060 Uiso 1 1 calc R U . . .
C45 C 0.8663(5) 0.4690(5) 0.6164(6) 0.051(3) Uani 1 1 d . U . . .
H45 H 0.879748 0.469430 0.660883 0.062 Uiso 1 1 calc R U . . .
C46 C 0.7817(4) 0.0148(4) 0.4685(7) 0.051(3) Uani 1 1 d . . . . .
H46 H 0.793197 -0.013563 0.497714 0.061 Uiso 1 1 calc R U . . .
C47 C 0.2945(4) 0.3667(5) 0.5512(7) 0.060(3) Uani 1 1 d . . . . .
H47 H 0.288834 0.370141 0.593079 0.072 Uiso 1 1 calc R U . . .
C48 C 0.5889(7) 0.2187(9) 0.3309(8) 0.086(4) Uani 1 1 d . U . . .
H48 H 0.580821 0.251538 0.308456 0.103 Uiso 1 1 calc R U . . .
C49 C 0.4858(4) 0.0746(4) 0.3724(6) 0.049(3) Uani 1 1 d . . . . .
H49 H 0.476043 0.065811 0.328781 0.058 Uiso 1 1 calc R U . . .
C50 C 0.6815(4) 0.5149(4) 0.3873(5) 0.042(2) Uani 1 1 d . . . . .
H50 H 0.677808 0.524929 0.344282 0.050 Uiso 1 1 calc R U . . .
C51 C 0.3978(6) 0.5378(4) 0.3693(8) 0.067(4) Uani 1 1 d . . . . .
H51 H 0.387186 0.544632 0.325267 0.081 Uiso 1 1 calc R U . . .
C52 C 0.6632(6) 0.6431(5) 0.4716(7) 0.062(3) Uani 1 1 d . . . . .
H52 H 0.658437 0.680514 0.463628 0.075 Uiso 1 1 calc R U . . .
C53 C 0.7725(6) 0.0056(4) 0.4048(7) 0.061(3) Uani 1 1 d . . . . .
H53 H 0.776402 -0.029397 0.388594 0.073 Uiso 1 1 calc R U . . .
C54 C 0.4797(7) 0.2660(6) 0.6657(6) 0.069(4) Uani 1 1 d . . . . .
H54 H 0.482077 0.266047 0.710066 0.083 Uiso 1 1 calc R U . . .
C55 C 0.5271(8) 0.2752(5) 0.6435(7) 0.073(4) Uani 1 1 d . . . . .
H55 H 0.560953 0.282199 0.672293 0.088 Uiso 1 1 calc R U . . .
C56 C 0.9019(4) 0.4769(5) 0.5745(6) 0.052(3) Uani 1 1 d . U . . .
H56 H 0.940344 0.482038 0.590019 0.062 Uiso 1 1 calc R U . . .
C57 C 0.2505(5) 0.3541(6) 0.5017(7) 0.061(3) Uani 1 1 d . . . . .
H57 H 0.214697 0.347033 0.509062 0.073 Uiso 1 1 calc R U . . .
C58 C 0.6876(7) 0.3082(5) 0.5781(6) 0.070(4) Uani 1 1 d . . . . .
H58 H 0.651311 0.305521 0.552950 0.084 Uiso 1 1 calc R U . . .
C59 C 0.9545(5) 0.2182(5) 0.5103(7) 0.058(3) Uani 1 1 d . . . . .
H59 H 0.993652 0.220065 0.518364 0.069 Uiso 1 1 calc R U . . .
C60 C 0.4299(7) 0.2568(5) 0.6275(7) 0.070(3) Uani 1 1 d . . . . .
H60 H 0.397687 0.251088 0.643917 0.084 Uiso 1 1 calc R U . . .
C61 C 0.5114(6) -0.0189(5) 0.4076(8) 0.068(4) Uani 1 1 d . . . . .
H61 H 0.502631 -0.031264 0.365158 0.081 Uiso 1 1 calc R U . . .
C62 C 0.5480(6) 0.4432(7) 0.3042(7) 0.073(4) Uani 1 1 d . U . . .
H62 H 0.540423 0.449473 0.259944 0.087 Uiso 1 1 calc R U . . .
C63 C 0.5591(6) 0.3928(7) 0.3244(7) 0.074(4) Uani 1 1 d . U . . .
H63 H 0.561549 0.364890 0.295247 0.089 Uiso 1 1 calc R U . . .
C64 C 0.6943(7) 0.3049(5) 0.6393(7) 0.070(4) Uani 1 1 d . U . . .
H64 H 0.662465 0.301636 0.657008 0.085 Uiso 1 1 calc R U . . .
C65 C 0.7894(9) 0.3141(6) 0.6533(9) 0.088(5) Uani 1 1 d . U . . .
H65 H 0.824232 0.315748 0.681642 0.106 Uiso 1 1 calc R U . . .
C66 C 0.8414(11) 0.3471(11) 0.4449(13) 0.121(2) Uani 1 1 d . U . . .
C68 C 0.5311(8) -0.0549(5) 0.4591(10) 0.090(6) Uani 1 1 d . . . . .
H68 H 0.538363 -0.091332 0.450612 0.108 Uiso 1 1 calc R U . . .
C69 C 0.7403(9) 0.3060(7) 0.6759(10) 0.092(5) Uani 1 1 d . U . . .
H69 H 0.742563 0.301173 0.719952 0.110 Uiso 1 1 calc R U . . .
C70 C 0.7621(10) 0.2679(10) 0.0888(13) 0.117(7) Uani 1 1 d . . . . .
C71 C 0.5802(10) 0.2911(12) 0.1844(14) 0.129(8) Uani 1 1 d . U . . .
C72 C 0.6008(8) 0.1284(9) 0.3246(5) 0.097(5) Uani 1 1 d D U . . .
H72 H 0.600144 0.097483 0.298666 0.116 Uiso 1 1 calc R U . . .
C73 C 0.8252(4) 0.4680(4) 0.4895(4) 0.037(2) Uani 1 1 d . . . . .
H73 H 0.811120 0.467071 0.445199 0.044 Uiso 1 1 calc R U . . .
C74 C 0.5885(8) 0.1718(9) 0.2984(9) 0.092(5) Uani 1 1 d . U . . .
H74 H 0.578245 0.172666 0.253590 0.111 Uiso 1 1 calc R U . . .
C75 C 0.7216(3) 0.3208(3) 0.4774(4) 0.0304(18) Uani 1 1 d . . . . .
C76 C 0.7172(3) 0.2819(4) 0.3804(4) 0.0323(18) Uani 1 1 d . U . . .
C78 C 0.6971(4) 0.1735(3) 0.5859(4) 0.037(2) Uani 1 1 d . . . . .
C79 C 0.6151(4) 0.1687(5) 0.4271(5) 0.045(2) Uani 1 1 d . . . . .
C80 C 0.7515(4) 0.0998(3) 0.3884(5) 0.038(2) Uani 1 1 d . . . . .
C81 C 0.4179(5) 0.1213(4) 0.5720(6) 0.052(3) Uani 1 1 d . U . . .
C82 C 0.9228(4) 0.2253(4) 0.4505(5) 0.044(2) Uani 1 1 d . U . . .
H82 H 0.940802 0.233859 0.417014 0.053 Uiso 1 1 calc R U . . .
C83 C 0.4481(4) 0.2574(4) 0.3422(5) 0.042(2) Uani 1 1 d . . . . .
H83 H 0.440532 0.255337 0.297374 0.051 Uiso 1 1 calc R U . . .
C84 C 0.8668(4) 0.2206(4) 0.4371(5) 0.044(2) Uani 1 1 d . . . . .
H84 H 0.846219 0.225160 0.395168 0.053 Uiso 1 1 calc R U . . .
C85 C 0.4122(5) 0.5670(5) 0.4762(8) 0.069(4) Uani 1 1 d . . . . .
H85 H 0.412556 0.594225 0.507073 0.083 Uiso 1 1 calc R U . . .
C86 C 0.3948(3) 0.3860(4) 0.5869(5) 0.0363(19) Uani 1 1 d . U . . .
H86 H 0.392040 0.388884 0.629878 0.044 Uiso 1 1 calc R U . . .
C87 C 0.3723(5) 0.1143(4) 0.4684(6) 0.052(3) Uani 1 1 d . U . . .
H87 H 0.372862 0.114642 0.424584 0.063 Uiso 1 1 calc R U . . .
C88 C 0.5673(6) 0.3813(7) 0.3918(6) 0.070(4) Uani 1 1 d . . . . .
H88 H 0.574170 0.345864 0.408012 0.084 Uiso 1 1 calc R U . . .
C89 C 0.6581(4) 0.1644(4) 0.6236(4) 0.039(2) Uani 1 1 d . . . . .
H89 H 0.668315 0.163084 0.668430 0.046 Uiso 1 1 calc R U . . .
C90 C 0.4150(5) 0.4425(5) 0.3489(6) 0.052(3) Uani 1 1 d . . . . .
H90 H 0.407326 0.447816 0.304460 0.063 Uiso 1 1 calc R U . . .
C91 C 0.3220(6) 0.1045(6) 0.4863(8) 0.067(3) Uani 1 1 d . U . . .
H91 H 0.289228 0.098855 0.455233 0.081 Uiso 1 1 calc R U . . .
C92 C 0.5391(6) -0.0384(5) 0.5170(8) 0.072(4) Uani 1 1 d . . . . .
H92 H 0.548286 -0.063137 0.550965 0.086 Uiso 1 1 calc R U . . .
C93 C 0.3996(6) 0.5784(5) 0.4136(8) 0.070(4) Uani 1 1 d . . . . .
H93 H 0.391999 0.614370 0.399933 0.084 Uiso 1 1 calc R U . . .
C94 C 0.673(2) -0.012(2) 0.091(2) 0.218(15) Uani 1 1 d . U . . .
O1 O 0.0426(4) 0.3027(5) 0.4482(7) 0.089(4) Uani 1 1 d . . . . .
O5 O 0.7684(6) 0.2374(5) 0.8296(6) 0.097(4) Uani 1 1 d . . . . .
O6 O 0.1142(6) 0.3414(4) 0.5178(9) 0.112(5) Uani 1 1 d . . . . .
O7 O 0.1328(7) 0.2848(7) 0.4398(7) 0.126(5) Uani 1 1 d . . . . .
O8 O 0.8297(8) -0.0165(5) 0.6167(7) 0.135(6) Uani 1 1 d . . . . .
O9 O 0.8840(5) 0.5027(10) 0.3621(7) 0.149(8) Uani 1 1 d . . . . .
O10 O 0.5283(10) 0.3019(11) 0.1966(10) 0.168(8) Uani 1 1 d . U . . .
O11 O 0.9076(7) 0.2133(12) 0.2845(10) 0.165(9) Uani 1 1 d . . . . .
O12 O 0.8611(13) 0.3557(13) 0.3944(16) 0.210(2) Uani 1 1 d . U . . .
O13 O 0.8496(10) 0.4743(11) 0.2567(8) 0.166(9) Uani 1 1 d . . . . .
O14 O 0.7614(14) 0.3032(8) 0.1456(10) 0.214(12) Uani 1 1 d . . . . .
O16 O 0.8150(7) 0.2217(17) 0.2759(10) 0.246(16) Uani 1 1 d . . . . .
O17 O 0.8425(7) 0.1816(9) 0.1975(6) 0.132(6) Uani 1 1 d . . . . .
O18 O 0.7933(6) 0.4878(10) 0.3255(8) 0.149(8) Uani 1 1 d . . . . .
O19 O 0.8421(10) 0.1518(11) 0.3012(8) 0.184(9) Uani 1 1 d . . . . .
O20 O 0.0984(5) 0.2481(4) 0.5228(6) 0.078(3) Uani 1 1 d . . . . .
O21 O 0.8334(13) 0.5616(7) 0.3007(13) 0.236(14) Uani 1 1 d . . . . .
O22 O 0.6628(12) -0.0441(12) 0.0401(15) 0.199(2) Uani 1 1 d . U . . .
O23 O 0.8387(5) 0.2651(5) 0.9144(8) 0.102(5) Uani 1 1 d . . . . .
O25 O 0.5933(8) 0.5893(9) 0.6473(10) 0.144(6) Uani 1 1 d . U . . .
O27 O 0.5513(15) 0.6275(15) 0.5891(18) 0.241(5) Uani 1 1 d . U . . .
O29 O 0.5503(6) 0.5378(8) 0.5537(8) 0.135(6) Uani 1 1 d . . . . .
O32 O 0.8267(12) 0.0008(9) 0.7204(7) 0.188(11) Uani 1 1 d . . . . .
O33 O 0.7768(15) 0.3295(14) 0.8539(17) 0.232(2) Uani 1 1 d . U . . .
O34 O 0.8236(9) 0.0687(7) 0.6544(9) 0.143(6) Uani 1 1 d . U . . .
O35 O 0.7481(15) 0.2855(15) 0.9083(18) 0.239(2) Uani 1 1 d . U . . .
O37 O 0.4942(8) 0.5778(11) 0.6256(12) 0.171(8) Uani 1 1 d . U . . .
Cl1 Cl 0.54510(15) 0.5714(2) 0.6078(2) 0.0941(14) Uani 1 1 d . . . . .
Cl2 Cl 0.09622(12) 0.29500(12) 0.48420(17) 0.0595(7) Uani 1 1 d . . . . .
Cl3 Cl 0.85578(19) 0.1814(3) 0.25933(19) 0.1080(16) Uani 1 1 d . . . . .
Cl4 Cl 0.8404(2) 0.5084(2) 0.3136(2) 0.0975(14) Uani 1 1 d . . . . .
Cl5 Cl 0.8421(3) 0.0162(2) 0.6669(3) 0.125(2) Uani 1 1 d . . . . .
Cl6 Cl 0.5372(2) 0.00498(18) 0.2160(2) 0.122(2) Uani 1 1 d D . . . .
Cl7 Cl 0.7932(2) 0.28106(13) 0.8680(2) 0.0872(13) Uani 1 1 d . . . . .
C67 C 0.4510(5) 0.1754(7) 0.1671(6) 0.064(4) Uani 1 1 d . . . . .
O49 O 0.5438(9) -0.0448(4) 0.1856(7) 0.273(11) Uani 1 1 d D . . . .
O50 O 0.9000(13) 0.0269(16) 0.6795(18) 0.238(12) Uani 1 1 d . U . . .
O48 O 0.5684(7) 0.0045(8) 0.2797(4) 0.277(17) Uani 1 1 d D . . . .
O47 O 0.5545(7) 0.0488(4) 0.1817(6) 0.268(18) Uani 1 1 d D . . . .
O3 O 0.5018(11) 0.1993(12) 0.1548(14) 0.071(7) Uani 0.36(2) 1 d . U P . .
O46 O 0.4799(4) 0.0131(11) 0.2187(11) 0.57(2) Uani 1 1 d D U . . .
O1W O 0.4319(5) 0.3568(6) 0.2126(5) 0.102(4) Uani 1 1 d . . . . .
O2W O 0.6957(8) 0.2461(8) 0.2162(5) 0.130(6) Uani 1 1 d . . . . .
O3W O 0.5930(8) 0.1548(7) 0.7537(6) 0.124(6) Uani 1 1 d . . . . .
O4W O 0.6255(13) 0.3260(13) 0.7759(16) 0.218(2) Uani 1 1 d . U . . .
O5W O 0.6773(5) 0.4433(6) 0.2378(5) 0.091(4) Uani 1 1 d . . . . .
O6W O 0.7048(6) 0.4140(5) 0.7636(4) 0.092(3) Uani 1 1 d . . . . .
O7W O 0.2984(5) 0.3279(5) 0.2383(5) 0.081(3) Uani 1 1 d . . . . .
O8W O 0.4896(8) 0.4140(8) 0.7341(7) 0.152(7) Uani 1 1 d . . . . .
O9W O 0.5344(15) 0.3311(15) 0.8359(18) 0.239(2) Uani 1 1 d . U . . .
O10W O 0.2699(10) 0.4241(6) 0.2816(8) 0.150(7) Uani 1 1 d . . . . .
O11W O 0.7657(6) 0.4161(8) 0.1824(7) 0.117(5) Uani 1 1 d . . . . .
O3A O 0.4455(9) 0.1447(12) 0.2238(10) 0.118(9) Uani 0.64(2) 1 d . . P . .

loop_
_atom_site_aniso_label
_atom_site_aniso_U_11
_atom_site_aniso_U_22
_atom_site_aniso_U_33
_atom_site_aniso_U_23
_atom_site_aniso_U_13
_atom_site_aniso_U_12
Zn1 0.0226(5) 0.0309(5) 0.0410(5) -0.0030(4) 0.0087(4) -0.0010(4)
Zn2 0.0246(5) 0.0307(5) 0.0452(5) 0.0014(5) 0.0136(4) 0.0001(4)
Zn3 0.0259(5) 0.0280(5) 0.0626(7) -0.0007(5) 0.0185(5) 0.0003(4)
Zn4 0.0225(5) 0.0306(5) 0.0587(6) -0.0013(5) 0.0171(4) 0.0013(4)
N1 0.015(3) 0.030(3) 0.044(3) -0.005(2) 0.012(2) -0.003(2)
N2 0.031(4) 0.023(3) 0.047(4) -0.003(3) 0.005(3) 0.000(3)
N3 0.045(4) 0.025(3) 0.046(4) 0.002(3) 0.016(3) 0.008(3)
N4 0.044(4) 0.035(3) 0.035(3) 0.001(3) 0.005(3) 0.006(3)
N5 0.013(3) 0.036(3) 0.047(4) -0.003(3) 0.014(2) -0.004(2)
N6 0.023(3) 0.028(3) 0.039(3) 0.000(2) 0.008(2) 0.002(2)
N7 0.031(4) 0.045(4) 0.040(4) 0.006(3) 0.007(3) -0.003(3)
N8 0.031(4) 0.041(4) 0.053(4) -0.003(3) 0.008(3) 0.005(3)
N9 0.036(4) 0.023(3) 0.054(4) 0.001(3) 0.012(3) -0.002(3)
N10 0.017(3) 0.030(3) 0.055(4) 0.002(3) 0.016(3) 0.004(2)
N11 0.032(4) 0.021(3) 0.043(3) 0.002(3) 0.015(3) 0.000(3)
N12 0.027(4) 0.032(3) 0.053(4) -0.001(3) 0.011(3) -0.004(3)
N13 0.032(4) 0.033(4) 0.071(5) 0.003(3) 0.029(3) 0.005(3)
N14 0.033(4) 0.028(3) 0.031(3) -0.004(3) 0.004(3) 0.002(3)
N15 0.023(3) 0.040(3) 0.040(3) 0.000(3) 0.016(2) 0.008(3)
N16 0.0235(19) 0.0303(19) 0.0344(18) -0.0011(15) 0.0088(14) 0.0001(15)
N17 0.015(3) 0.039(4) 0.050(4) -0.002(3) 0.012(3) -0.003(3)
N18 0.032(4) 0.047(4) 0.051(4) -0.007(3) 0.021(3) -0.009(3)
N19 0.046(5) 0.028(3) 0.062(5) -0.007(3) 0.014(4) 0.001(3)
N20 0.022(3) 0.036(4) 0.048(4) 0.006(3) 0.008(3) 0.008(3)
N21 0.029(4) 0.031(3) 0.054(4) -0.001(3) 0.013(3) 0.004(3)
N22 0.035(4) 0.034(4) 0.064(5) -0.006(4) 0.011(4) 0.007(3)
N23 0.050(4) 0.036(4) 0.035(3) 0.004(3) 0.016(3) 0.007(3)
N24 0.020(3) 0.027(3) 0.053(4) 0.001(3) 0.016(3) 0.002(2)
N25 0.024(4) 0.037(4) 0.061(5) -0.008(4) 0.008(3) 0.001(3)
N26 0.054(5) 0.025(3) 0.078(6) 0.001(4) 0.024(4) 0.003(3)
N27 0.021(3) 0.040(4) 0.069(4) -0.006(3) 0.020(3) -0.002(3)
N28 0.024(4) 0.028(3) 0.077(5) -0.003(4) 0.016(3) 0.004(3)
N29 0.042(4) 0.026(3) 0.065(5) -0.005(3) 0.016(4) -0.001(3)
N30 0.023(3) 0.049(4) 0.065(5) 0.001(4) 0.025(3) 0.000(3)
N31 0.042(4) 0.041(4) 0.042(4) -0.004(3) 0.017(3) -0.007(3)
N32 0.040(4) 0.024(3) 0.054(4) 0.002(3) 0.016(3) 0.002(3)
C1 0.020(4) 0.051(4) 0.051(4) -0.005(4) 0.016(3) 0.002(3)
C2 0.025(4) 0.028(4) 0.060(5) 0.002(3) 0.023(3) 0.006(3)
C3 0.023(4) 0.031(4) 0.059(4) -0.003(3) 0.018(3) -0.006(3)
C4 0.043(5) 0.028(4) 0.050(5) -0.001(4) 0.007(4) -0.002(4)
C5 0.066(7) 0.027(4) 0.042(5) -0.004(4) 0.011(4) 0.000(4)
C6 0.017(4) 0.027(4) 0.063(5) -0.004(4) 0.014(3) 0.003(3)
C7 0.037(4) 0.033(4) 0.050(4) -0.006(3) 0.019(3) -0.002(3)
C8 0.052(5) 0.013(3) 0.039(4) -0.003(3) 0.006(4) 0.002(3)
C9 0.055(6) 0.028(4) 0.055(5) 0.001(4) 0.016(4) 0.002(4)
C10 0.017(3) 0.043(4) 0.054(4) 0.001(4) 0.015(3) 0.007(3)
C11 0.029(4) 0.027(4) 0.053(5) -0.007(4) 0.005(4) 0.002(3)
C12 0.039(5) 0.028(4) 0.058(5) -0.011(4) 0.015(4) -0.002(4)
C13 0.015(3) 0.052(5) 0.040(4) 0.002(4) 0.013(3) 0.007(3)
C14 0.033(5) 0.032(4) 0.065(6) -0.005(4) 0.019(4) -0.009(3)
C15 0.048(6) 0.035(5) 0.084(8) -0.007(5) 0.018(5) 0.009(4)
C16 0.032(5) 0.036(5) 0.078(7) 0.001(5) 0.012(5) 0.000(4)
C17 0.021(4) 0.038(4) 0.060(5) -0.003(4) 0.013(4) -0.001(3)
C18 0.032(4) 0.030(4) 0.047(4) 0.001(3) 0.007(3) -0.002(3)
C19 0.036(5) 0.029(4) 0.085(8) -0.018(5) -0.003(5) -0.007(4)
C20 0.028(4) 0.038(4) 0.064(6) 0.000(4) 0.014(4) -0.003(4)
C21 0.042(2) 0.046(2) 0.045(2) 0.0009(17) 0.0106(16) -0.0008(17)
C22 0.098(10) 0.039(5) 0.069(7) -0.015(5) -0.023(7) 0.015(6)
C23 0.040(5) 0.057(5) 0.063(5) 0.013(4) 0.011(4) -0.001(4)
C24 0.035(5) 0.034(4) 0.042(4) -0.004(4) 0.006(4) 0.003(4)
C25 0.031(5) 0.081(6) 0.059(5) 0.017(5) 0.003(4) -0.006(5)
C26 0.023(4) 0.064(6) 0.058(6) -0.006(5) 0.002(4) -0.005(4)
C27 0.042(4) 0.049(4) 0.055(4) 0.003(3) 0.019(3) 0.000(3)
C28 0.060(7) 0.030(4) 0.064(6) -0.012(4) 0.013(5) 0.003(4)
C29 0.051(6) 0.049(6) 0.068(7) -0.009(5) 0.013(5) -0.008(5)
C30 0.042(5) 0.036(4) 0.058(5) 0.000(4) 0.024(4) 0.002(4)
C31 0.034(5) 0.032(4) 0.061(5) -0.003(4) 0.017(4) -0.005(4)
C32 0.067(7) 0.090(7) 0.073(6) 0.017(6) 0.019(5) -0.009(6)
C33 0.077(8) 0.039(5) 0.060(6) -0.015(4) 0.024(5) -0.001(5)
C34 0.022(4) 0.043(4) 0.049(4) 0.001(3) 0.015(3) -0.004(3)
C35 0.046(5) 0.065(6) 0.084(6) 0.002(5) 0.025(5) 0.002(5)
C36 0.032(5) 0.040(5) 0.073(6) 0.007(5) 0.017(4) 0.009(4)
C37 0.029(4) 0.065(6) 0.095(7) 0.003(5) 0.026(4) -0.003(4)
C38 0.046(5) 0.037(4) 0.041(4) -0.002(4) 0.003(4) -0.001(4)
C39 0.052(6) 0.062(6) 0.069(6) -0.001(5) 0.005(5) -0.003(5)
C40 0.029(4) 0.048(5) 0.061(5) -0.006(4) 0.017(4) -0.001(4)
C41 0.068(7) 0.031(4) 0.065(6) 0.002(4) 0.033(5) 0.005(4)
C42 0.024(4) 0.077(6) 0.064(5) -0.028(4) 0.020(3) -0.021(4)
C43 0.038(5) 0.042(5) 0.075(6) -0.006(5) 0.026(4) -0.005(4)
C44 0.033(5) 0.031(4) 0.091(7) -0.004(5) 0.022(5) 0.001(4)
C45 0.035(5) 0.056(5) 0.065(5) -0.005(4) 0.018(4) -0.006(4)
C46 0.037(5) 0.026(4) 0.093(8) 0.008(5) 0.019(5) 0.008(4)
C47 0.024(5) 0.075(7) 0.086(8) -0.015(6) 0.022(5) -0.014(5)
C48 0.067(7) 0.115(8) 0.078(7) 0.018(7) 0.020(6) 0.001(6)
C49 0.025(4) 0.034(4) 0.086(7) -0.014(5) 0.010(4) 0.005(4)
C50 0.041(5) 0.032(4) 0.056(5) 0.009(4) 0.021(4) 0.009(4)
C51 0.055(7) 0.030(5) 0.106(10) 0.001(6) -0.005(7) 0.009(5)
C52 0.054(7) 0.048(6) 0.088(8) 0.009(6) 0.023(6) 0.007(5)
C53 0.080(8) 0.031(5) 0.072(7) -0.009(5) 0.020(6) -0.001(5)
C54 0.102(9) 0.060(7) 0.057(6) 0.008(5) 0.040(6) 0.016(7)
C55 0.106(11) 0.044(6) 0.057(7) -0.005(5) -0.010(7) 0.005(6)
C56 0.027(4) 0.067(5) 0.064(5) -0.005(5) 0.015(4) -0.007(4)
C57 0.033(5) 0.071(7) 0.081(8) -0.006(6) 0.016(5) -0.012(5)
C58 0.113(10) 0.040(5) 0.070(6) 0.008(5) 0.051(6) 0.010(6)
C59 0.022(5) 0.071(7) 0.078(7) 0.004(6) 0.007(5) -0.003(5)
C60 0.105(9) 0.044(6) 0.075(7) 0.006(5) 0.051(6) 0.018(6)
C61 0.078(9) 0.035(5) 0.085(9) -0.007(6) 0.006(7) 0.013(5)
C62 0.055(6) 0.099(8) 0.069(6) 0.008(6) 0.024(5) -0.004(6)
C63 0.062(6) 0.090(7) 0.075(6) -0.020(6) 0.025(5) 0.002(6)
C64 0.092(7) 0.054(6) 0.071(6) 0.003(5) 0.031(5) 0.014(5)
C65 0.101(8) 0.063(6) 0.087(7) -0.005(6) -0.013(6) 0.010(6)
C66 0.121(3) 0.120(3) 0.121(3) -0.0003(19) 0.0258(18) 0.0007(19)
C68 0.117(13) 0.032(5) 0.114(12) -0.015(7) 0.008(10) 0.026(6)
C69 0.113(9) 0.076(7) 0.086(8) -0.003(6) 0.020(7) 0.022(7)
C70 0.100(14) 0.121(15) 0.132(16) 0.044(13) 0.027(12) 0.027(12)
C71 0.110(12) 0.146(15) 0.145(14) 0.020(12) 0.059(10) 0.033(11)
C72 0.085(8) 0.112(8) 0.097(8) -0.033(7) 0.025(6) -0.024(7)
C73 0.035(5) 0.038(4) 0.038(4) -0.001(3) 0.009(3) 0.013(4)
C74 0.073(7) 0.124(9) 0.079(7) 0.000(7) 0.015(6) -0.012(7)
C75 0.019(4) 0.029(4) 0.043(4) -0.002(3) 0.006(3) 0.006(3)
C76 0.015(3) 0.038(4) 0.049(4) -0.006(3) 0.018(3) -0.008(3)
C78 0.040(5) 0.029(4) 0.044(4) -0.001(3) 0.012(4) 0.000(3)
C79 0.031(5) 0.059(6) 0.042(5) -0.010(4) 0.005(4) -0.013(4)
C80 0.039(5) 0.022(4) 0.055(5) -0.006(4) 0.011(4) -0.002(3)
C81 0.046(5) 0.042(4) 0.075(5) -0.002(4) 0.028(4) 0.003(4)
C82 0.035(4) 0.047(4) 0.054(4) -0.001(3) 0.017(3) -0.005(3)
C83 0.030(4) 0.043(5) 0.056(5) -0.013(4) 0.013(4) -0.008(4)
C84 0.046(5) 0.036(4) 0.053(5) -0.010(4) 0.018(4) -0.001(4)
C85 0.050(7) 0.037(5) 0.118(11) -0.028(6) 0.013(7) 0.006(5)
C86 0.019(3) 0.036(4) 0.059(4) -0.008(3) 0.018(3) -0.007(3)
C87 0.046(5) 0.035(4) 0.077(6) 0.009(4) 0.016(4) -0.004(4)
C88 0.067(8) 0.092(9) 0.054(6) -0.018(6) 0.017(6) -0.004(7)
C89 0.037(5) 0.046(5) 0.034(4) 0.004(4) 0.012(3) -0.004(4)
C90 0.051(6) 0.047(5) 0.058(6) 0.012(5) 0.012(5) 0.010(5)
C91 0.054(6) 0.061(6) 0.086(7) 0.000(5) 0.011(5) 0.000(5)
C92 0.074(9) 0.037(5) 0.101(10) 0.007(6) 0.012(8) 0.021(5)
C93 0.060(8) 0.042(6) 0.106(10) -0.001(6) 0.014(7) 0.015(5)
C94 0.21(2) 0.22(2) 0.22(2) -0.010(17) 0.036(16) 0.009(17)
O1 0.041(5) 0.104(8) 0.117(9) 0.027(7) 0.007(5) 0.009(5)
O5 0.144(11) 0.074(6) 0.070(6) -0.013(5) 0.011(7) -0.025(7)
O6 0.120(10) 0.050(5) 0.162(13) -0.016(7) 0.021(9) -0.014(6)
O7 0.142(10) 0.156(13) 0.101(7) -0.017(8) 0.074(6) -0.045(9)
O8 0.198(15) 0.085(7) 0.096(9) -0.032(6) -0.027(10) 0.051(8)
O9 0.056(7) 0.31(2) 0.081(8) 0.008(12) 0.014(6) -0.048(10)
O10 0.162(13) 0.222(16) 0.121(11) -0.011(11) 0.034(10) 0.033(12)
O11 0.080(10) 0.28(3) 0.128(14) 0.009(16) 0.010(10) -0.014(13)
O12 0.210(3) 0.209(3) 0.210(3) -0.0003(19) 0.0441(18) 0.0000(19)
O13 0.198(18) 0.23(2) 0.076(8) 0.011(12) 0.042(10) -0.029(17)
O14 0.43(4) 0.116(12) 0.118(12) 0.023(10) 0.115(16) 0.072(17)
O16 0.108(10) 0.49(5) 0.161(13) -0.04(2) 0.084(8) 0.068(16)
O17 0.105(9) 0.224(18) 0.072(7) 0.017(9) 0.032(6) -0.020(11)
O18 0.067(8) 0.28(2) 0.098(9) -0.003(13) 0.023(7) -0.039(11)
O19 0.217(19) 0.25(2) 0.085(9) 0.047(11) 0.040(10) -0.073(16)
O20 0.081(7) 0.051(4) 0.105(7) 0.019(5) 0.025(6) 0.009(4)
O21 0.33(3) 0.088(10) 0.22(2) 0.013(13) -0.10(2) -0.052(15)
O22 0.198(3) 0.199(3) 0.199(3) 0.0000(19) 0.0419(18) 0.0001(19)
O23 0.065(7) 0.086(7) 0.146(12) -0.007(8) 0.000(7) 0.000(6)
O25 0.120(8) 0.174(9) 0.138(9) -0.007(8) 0.027(7) -0.012(7)
O27 0.244(6) 0.237(6) 0.243(6) 0.001(5) 0.054(4) 0.002(5)
O29 0.076(8) 0.194(14) 0.138(11) -0.068(10) 0.030(8) -0.041(9)
O32 0.33(3) 0.166(16) 0.064(8) 0.017(9) 0.032(12) 0.075(17)
O33 0.232(3) 0.231(3) 0.232(3) 0.0000(19) 0.0480(18) 0.0005(19)
O34 0.203(14) 0.110(9) 0.126(10) -0.020(8) 0.058(9) 0.023(9)
O35 0.238(3) 0.239(3) 0.239(3) -0.0001(19) 0.0508(18) 0.0004(19)
O37 0.090(10) 0.237(16) 0.186(14) -0.043(13) 0.027(10) -0.002(11)
Cl1 0.0352(16) 0.140(4) 0.106(3) -0.029(3) 0.0113(16) -0.0033(19)
Cl2 0.0398(13) 0.0497(12) 0.0869(19) 0.0070(13) 0.0087(13) -0.0006(11)
Cl3 0.076(2) 0.184(5) 0.0667(18) 0.044(2) 0.0221(17) 0.018(3)
Cl4 0.087(3) 0.121(3) 0.078(2) 0.018(2) 0.004(2) -0.027(2)
Cl5 0.137(4) 0.110(3) 0.109(3) -0.040(3) -0.021(3) 0.030(3)
Cl6 0.181(6) 0.080(2) 0.083(3) -0.015(2) -0.023(3) 0.002(3)
Cl7 0.116(3) 0.0478(15) 0.083(2) -0.0065(15) -0.014(2) 0.0032(17)
C67 0.045(6) 0.101(9) 0.045(5) -0.008(6) 0.004(5) -0.022(6)
O49 0.52(3) 0.157(17) 0.224(15) -0.067(14) 0.259(15) -0.07(2)
O50 0.197(17) 0.277(19) 0.251(19) -0.017(16) 0.071(14) -0.010(15)
O48 0.46(4) 0.20(2) 0.113(14) 0.011(15) -0.07(2) 0.11(2)
O47 0.59(5) 0.085(9) 0.116(13) 0.004(10) 0.06(2) -0.097(18)
O3 0.048(11) 0.092(14) 0.076(12) 0.026(11) 0.020(9) 0.020(10)
O46 0.57(3) 0.57(3) 0.57(3) -0.003(19) 0.120(18) 0.000(18)
O1W 0.079(8) 0.161(11) 0.064(6) -0.036(7) 0.010(5) -0.012(8)
O2W 0.182(14) 0.166(14) 0.047(5) 0.005(7) 0.036(7) -0.017(12)
O3W 0.193(16) 0.121(10) 0.059(6) 0.005(7) 0.028(8) -0.025(10)
O4W 0.219(3) 0.218(3) 0.218(3) -0.0005(19) 0.0460(18) -0.0005(19)
O5W 0.063(6) 0.158(11) 0.055(5) 0.006(6) 0.019(4) 0.005(7)
O6W 0.162(10) 0.075(6) 0.054(4) -0.004(4) 0.056(5) 0.002(7)
O7W 0.113(8) 0.078(6) 0.051(5) 0.000(4) 0.015(5) -0.005(6)
O8W 0.190(15) 0.199(16) 0.081(7) -0.054(9) 0.060(8) -0.075(12)
O9W 0.239(3) 0.239(3) 0.239(3) 0.0000(19) 0.0494(18) -0.0004(19)
O10W 0.27(2) 0.082(8) 0.111(9) -0.039(7) 0.076(11) -0.025(11)
O11W 0.083(8) 0.169(14) 0.109(9) 0.009(10) 0.039(7) 0.017(9)
O3A 0.080(13) 0.19(2) 0.073(11) -0.009(14) -0.012(10) -0.007(14)

loop_
_atom_type_symbol
_atom_type_description
_atom_type_scat_dispersion_real
_atom_type_scat_dispersion_imag
_atom_type_scat_source
C C 0.0181 0.0091 'International Tables Vol C Tables 4.2.6.8 and 6.1.1.4'
H H 0.0000 0.0000 'International Tables Vol C Tables 4.2.6.8 and 6.1.1.4'
Cl Cl 0.3639 0.7018 'International Tables Vol C Tables 4.2.6.8 and 6.1.1.4'
N N 0.0311 0.0180 'International Tables Vol C Tables 4.2.6.8 and 6.1.1.4'
O O 0.0492 0.0322 'International Tables Vol C Tables 4.2.6.8 and 6.1.1.4'
Zn Zn -1.5491 0.6778 'International Tables Vol C Tables 4.2.6.8 and 6.1.1.4'

loop_
_geom_angle_atom_site_label_1
_geom_angle_atom_site_label_2
_geom_angle_atom_site_label_3
_geom_angle
_geom_angle_site_symmetry_1
_geom_angle_site_symmetry_3
_geom_angle_publ_flag
N2 Zn1 N21 93.9(3) . . ?
N6 Zn1 N2 97.8(3) . . ?
N6 Zn1 N12 93.8(3) . . ?
N6 Zn1 N21 148.3(3) . . ?
N12 Zn1 N2 148.0(3) . . ?
N12 Zn1 N21 91.6(3) . . ?
N14 Zn1 N2 73.6(3) . . ?
N14 Zn1 N6 117.2(3) . . ?
N14 Zn1 N12 74.5(3) . . ?
N14 Zn1 N17 166.0(3) . . ?
N14 Zn1 N21 94.3(3) . . ?
N17 Zn1 N2 114.0(3) . . ?
N17 Zn1 N6 74.4(3) . . ?
N17 Zn1 N12 97.8(3) . . ?
N17 Zn1 N21 73.9(3) . . ?
N3 Zn2 N9 92.3(3) . . ?
N3 Zn2 N11 98.7(3) . . ?
N5 Zn2 N3 74.5(3) . . ?
N5 Zn2 N9 96.1(3) . . ?
N5 Zn2 N11 115.8(3) . . ?
N5 Zn2 N24 74.0(3) . . ?
N11 Zn2 N9 148.0(3) . . ?
N15 Zn2 N3 115.5(3) . . ?
N15 Zn2 N5 166.1(3) . . ?
N15 Zn2 N9 74.6(3) . . ?
N15 Zn2 N11 73.5(3) . . ?
N15 Zn2 N24 95.9(3) . . ?
N24 Zn2 N3 148.4(3) . . ?
N24 Zn2 N9 93.6(3) . . ?
N24 Zn2 N11 92.4(3) . . ?
N13 Zn3 N1 72.4(3) . . ?
N13 Zn3 N25 169.0(3) . . ?
N13 Zn3 N26 75.8(4) . . ?
N13 Zn3 N27 95.8(3) . . ?
N13 Zn3 N32 116.3(3) . . ?
N25 Zn3 N1 113.0(3) . . ?
N25 Zn3 N26 98.8(4) . . ?
N25 Zn3 N27 74.8(3) . . ?
N25 Zn3 N32 73.2(3) . . ?
N26 Zn3 N1 148.1(3) . . ?
N26 Zn3 N27 92.9(3) . . ?
N26 Zn3 N32 93.4(3) . . ?
N27 Zn3 N1 93.1(3) . . ?
N27 Zn3 N32 147.9(3) . . ?
N32 Zn3 N1 98.0(3) . . ?
N10 Zn4 N16 99.3(3) . . ?
N20 Zn4 N10 72.7(3) . . ?
N20 Zn4 N16 114.2(3) . . ?
N20 Zn4 N22 96.4(3) . . ?
N20 Zn4 N28 74.8(3) . . ?
N22 Zn4 N10 92.5(3) . . ?
N22 Zn4 N16 149.2(3) . . ?
N28 Zn4 N10 147.4(3) . . ?
N28 Zn4 N16 92.0(3) . . ?
N28 Zn4 N22 93.1(3) . . ?
N29 Zn4 N10 114.9(3) . . ?
N29 Zn4 N16 74.3(3) . . ?
N29 Zn4 N20 168.3(3) . . ?
N29 Zn4 N22 75.0(4) . . ?
N29 Zn4 N28 97.5(3) . . ?
C2 N1 Zn3 114.3(5) . . ?
C2 N1 C8 116.1(7) . . ?
C8 N1 Zn3 129.5(6) . . ?
C75 N2 Zn1 129.8(6) . . ?
C76 N2 Zn1 113.5(6) . . ?
C76 N2 C75 116.7(7) . . ?
C7 N3 Zn2 113.8(6) . . ?
C11 N3 Zn2 130.1(7) . . ?
C11 N3 C7 116.1(9) . . ?
N14 N4 H4 122.0 . . ?
N14 N4 C76 115.9(7) . . ?
C76 N4 H4 122.0 . . ?
N31 N5 Zn2 117.1(5) . . ?
C34 N5 Zn2 120.9(6) . . ?
C34 N5 N31 122.0(8) . . ?
C8 N6 Zn1 129.5(6) . . ?
C8 N6 C78 115.4(8) . . ?
C78 N6 Zn1 115.1(6) . . ?
N17 N7 H7 122.3 . . ?
C78 N7 H7 122.3 . . ?
C78 N7 N17 115.4(8) . . ?
N20 N8 H8 122.4 . . ?
N20 N8 C17 115.2(8) . . ?
C17 N8 H8 122.4 . . ?
C10 N9 Zn2 113.6(6) . . ?
C20 N9 Zn2 127.1(7) . . ?
C20 N9 C10 119.1(8) . . ?
C6 N10 Zn4 129.0(6) . . ?
C17 N10 Zn4 114.5(6) . . ?
C17 N10 C6 116.4(8) . . ?
C18 N11 Zn2 114.1(5) . . ?
C75 N11 Zn2 130.7(6) . . ?
C75 N11 C18 115.2(7) . . ?
C31 N12 Zn1 129.1(7) . . ?
C31 N12 C80 117.0(8) . . ?
C80 N12 Zn1 114.0(6) . . ?
N30 N13 Zn3 120.0(7) . . ?
C43 N13 Zn3 117.6(8) . . ?
C43 N13 N30 122.3(10) . . ?
N4 N14 Zn1 118.9(5) . . ?
C24 N14 Zn1 120.9(6) . . ?
C24 N14 N4 120.2(8) . . ?
N23 N15 Zn2 118.8(6) . . ?
C50 N15 Zn2 120.4(7) . . ?
C50 N15 N23 120.9(8) . . ?
C3 N16 Zn4 114.4(5) . . ?
C11 N16 Zn4 129.9(6) . . ?
C11 N16 C3 115.7(7) . . ?
N7 N17 Zn1 117.5(5) . . ?
C38 N17 Zn1 121.4(7) . . ?
C38 N17 N7 121.1(8) . . ?
N29 N18 H18 121.3 . . ?
N29 N18 C3 117.4(8) . . ?
C3 N18 H18 121.3 . . ?
N25 N19 H19 121.8 . . ?
N25 N19 C12 116.5(9) . . ?
C12 N19 H19 121.8 . . ?
N8 N20 Zn4 119.9(6) . . ?
C90 N20 Zn4 118.3(8) . . ?
C90 N20 N8 121.5(9) . . ?
C4 N21 Zn1 112.1(7) . . ?
C4 N21 C84 121.6(9) . . ?
C84 N21 Zn1 126.2(7) . . ?
C14 N22 Zn4 113.0(7) . . ?
C40 N22 Zn4 128.3(8) . . ?
C40 N22 C14 118.7(9) . . ?
N15 N23 H23 121.3 . . ?
N15 N23 C18 117.4(8) . . ?
C18 N23 H23 121.3 . . ?
C30 N24 Zn2 113.6(6) . . ?
C73 N24 Zn2 128.8(6) . . ?
C73 N24 C30 117.6(8) . . ?
N19 N25 Zn3 118.1(6) . . ?
C49 N25 Zn3 120.0(8) . . ?
C49 N25 N19 121.8(10) . . ?
C81 N26 Zn3 114.8(8) . . ?
C87 N26 Zn3 127.9(9) . . ?
C87 N26 C81 117.3(11) . . ?
C28 N27 Zn3 114.8(7) . . ?
C44 N27 Zn3 127.5(8) . . ?
C44 N27 C28 117.5(9) . . ?
C16 N28 Zn4 113.8(7) . . ?
C16 N28 C19 117.2(9) . . ?
C19 N28 Zn4 129.0(8) . . ?
N18 N29 Zn4 117.9(7) . . ?
C86 N29 Zn4 118.6(7) . . ?
C86 N29 N18 123.4(9) . . ?
N13 N30 H30 122.2 . . ?
N13 N30 C2 115.6(9) . . ?
C2 N30 H30 122.2 . . ?
N5 N31 H31 120.9 . . ?
N5 N31 C7 118.1(8) . . ?
C7 N31 H31 120.9 . . ?
C6 N32 Zn3 127.1(7) . . ?
C6 N32 C12 117.8(8) . . ?
C12 N32 Zn3 115.0(6) . . ?
C3 C1 H1 122.1 . . ?
C3 C1 C7 115.9(9) . . ?
C7 C1 H1 122.1 . . ?
N1 C2 N30 117.5(8) . . ?
N1 C2 C89 122.9(8) . . ?
N30 C2 C89 119.6(9) . . ?
N16 C3 N18 115.9(8) . . ?
C1 C3 N16 124.2(8) . . ?
C1 C3 N18 119.8(9) . . ?
N21 C4 C26 119.5(10) . . ?
N21 C4 C38 118.8(9) . . ?
C26 C4 C38 121.7(10) . . ?
C22 C5 C58 118.3(12) . . ?
C22 C5 C75 122.3(12) . . ?
C58 C5 C75 119.3(10) . . ?
N10 C6 C9 117.0(8) . . ?
N32 C6 N10 124.2(9) . . ?
N32 C6 C9 118.7(8) . . ?
N31 C7 N3 116.3(9) . . ?
N31 C7 C1 121.5(9) . . ?
C1 C7 N3 122.2(9) . . ?
N1 C8 C79 118.0(8) . . ?
N6 C8 N1 126.7(8) . . ?
N6 C8 C79 115.3(9) . . ?
C29 C9 C6 121.6(11) . . ?
C29 C9 C41 119.0(11) . . ?
C41 C9 C6 119.4(10) . . ?
N9 C10 C36 121.8(10) . . ?
N9 C10 C50 116.7(8) . . ?
C36 C10 C50 121.5(10) . . ?
N3 C11 C21 116.2(9) . . ?
N16 C11 N3 125.7(9) . . ?
N16 C11 C21 118.0(8) . . ?
N32 C12 N19 117.2(9) . . ?
N32 C12 C83 122.6(8) . . ?
C83 C12 N19 120.2(10) . . ?
C18 C13 H13 121.6 . . ?
C18 C13 C76 116.8(8) . . ?
C76 C13 H13 121.6 . . ?
N22 C14 C47 121.9(10) . . ?
N22 C14 C86 115.5(9) . . ?
C47 C14 C86 122.6(11) . . ?
C20 C15 H15 121.0 . . ?
C20 C15 C52 118.0(12) . . ?
C52 C15 H15 121.0 . . ?
N28 C16 C51 122.8(12) . . ?
N28 C16 C90 118.1(9) . . ?
C51 C16 C90 119.0(12) . . ?
N8 C17 C83 120.3(10) . . ?
N10 C17 N8 117.4(8) . . ?
N10 C17 C83 122.3(9) . . ?
N11 C18 C13 122.8(8) . . ?
N23 C18 N11 116.2(8) . . ?
N23 C18 C13 121.0(9) . . ?
N28 C19 H19A 117.2 . . ?
N28 C19 C85 125.5(13) . . ?
C85 C19 H19A 117.2 . . ?
N9 C20 C15 122.9(11) . . ?
N9 C20 H20 118.5 . . ?
C15 C20 H20 118.5 . . ?
C23 C21 C11 118.5(10) . . ?
C23 C21 C88 120.3(11) . . ?
C88 C21 C11 121.2(10) . . ?
C5 C22 H22 121.9 . . ?
C5 C22 C65 116.2(16) . . ?
C65 C22 H22 121.9 . . ?
C21 C23 H23A 121.0 . . ?
C21 C23 C32 118.1(13) . . ?
C32 C23 H23A 121.0 . . ?
N14 C24 H24 122.3 . . ?
N14 C24 C80 115.4(8) . . ?
C80 C24 H24 122.3 . . ?
C48 C25 H25 120.7 . . ?
C48 C25 C79 118.7(15) . . ?
C79 C25 H25 120.7 . . ?
C4 C26 H26 119.5 . . ?
C59 C26 C4 120.9(10) . . ?
C59 C26 H26 119.5 . . ?
C56 C27 H27 120.2 . . ?
C73 C27 H27 120.2 . . ?
C73 C27 C56 119.6(10) . . ?
N27 C28 C49 114.2(9) . . ?
C61 C28 N27 123.6(12) . . ?
C61 C28 C49 122.2(12) . . ?
C9 C29 H29 121.0 . . ?
C9 C29 C55 118.1(13) . . ?
C55 C29 H29 121.0 . . ?
N24 C30 C34 116.2(9) . . ?
N24 C30 C45 123.1(10) . . ?
C45 C30 C34 120.7(10) . . ?
N12 C31 H31A 118.2 . . ?
N12 C31 C46 123.6(11) . . ?
C46 C31 H31A 118.2 . . ?
C23 C32 H32 119.1 . . ?
C62 C32 C23 121.7(15) . . ?
C62 C32 H32 119.1 . . ?
C53 C33 H33 120.0 . . ?
C80 C33 H33 120.0 . . ?
C80 C33 C53 120.0(11) . . ?
N5 C34 C30 115.3(9) . . ?
N5 C34 H34 122.4 . . ?
C30 C34 H34 122.4 . . ?
C37 C35 H35 120.9 . . ?
C81 C35 H35 120.9 . . ?
C81 C35 C37 118.1(14) . . ?
C10 C36 H36 119.8 . . ?
C52 C36 C10 120.4(12) . . ?
C52 C36 H36 119.8 . . ?
C35 C37 H37 120.3 . . ?
C91 C37 C35 119.5(12) . . ?
C91 C37 H37 120.3 . . ?
N17 C38 C4 113.6(9) . . ?
N17 C38 H38 123.2 . . ?
C4 C38 H38 123.2 . . ?
C40 C39 H39 119.0 . . ?
C57 C39 H39 119.0 . . ?
C57 C39 C40 122.0(12) . . ?
N22 C40 C39 120.8(11) . . ?
N22 C40 H40 119.6 . . ?
C39 C40 H40 119.6 . . ?
C9 C41 H41 118.1 . . ?
C60 C41 C9 123.8(13) . . ?
C60 C41 H41 118.1 . . ?
C72 C42 H42 123.0 . . ?
C79 C42 H42 123.0 . . ?
C79 C42 C72 114.1(12) . . ?
N13 C43 H43 121.5 . . ?
N13 C43 C81 117.0(11) . . ?
C81 C43 H43 121.5 . . ?
N27 C44 H44 119.2 . . ?
N27 C44 C92 121.6(12) . . ?
C92 C44 H44 119.2 . . ?
C30 C45 H45 121.2 . . ?
C30 C45 C56 117.6(11) . . ?
C56 C45 H45 121.2 . . ?
C31 C46 H46 120.5 . . ?
C53 C46 C31 119.0(10) . . ?
C53 C46 H46 120.5 . . ?
C14 C47 H47 120.3 . . ?
C57 C47 C14 119.4(13) . . ?
C57 C47 H47 120.3 . . ?
C25 C48 H48 119.8 . . ?
C25 C48 C74 120.5(18) . . ?
C74 C48 H48 119.8 . . ?
N25 C49 C28 116.0(11) . . ?
N25 C49 H49 122.0 . . ?
C28 C49 H49 122.0 . . ?
N15 C50 C10 114.4(9) . . ?
N15 C50 H50 122.8 . . ?
C10 C50 H50 122.8 . . ?
C16 C51 H51 121.6 . . ?
C93 C51 C16 116.7(14) . . ?
C93 C51 H51 121.6 . . ?
C15 C52 H52 121.2 . . ?
C36 C52 C15 117.7(11) . . ?
C36 C52 H52 121.2 . . ?
C33 C53 H53 121.1 . . ?
C46 C53 C33 117.7(10) . . ?
C46 C53 H53 121.1 . . ?
C55 C54 H54 118.2 . . ?
C60 C54 H54 118.2 . . ?
C60 C54 C55 123.5(13) . . ?
C29 C55 H55 120.2 . . ?
C54 C55 C29 119.5(14) . . ?
C54 C55 H55 120.2 . . ?
C27 C56 C45 118.7(10) . . ?
C27 C56 H56 120.6 . . ?
C45 C56 H56 120.6 . . ?
C39 C57 C47 117.1(12) . . ?
C39 C57 H57 121.5 . . ?
C47 C57 H57 121.5 . . ?
C5 C58 H58 118.8 . . ?
C64 C58 C5 122.4(15) . . ?
C64 C58 H58 118.8 . . ?
C26 C59 H59 121.8 . . ?
C26 C59 C82 116.5(10) . . ?
C82 C59 H59 121.8 . . ?
C41 C60 C54 116.1(14) . . ?
C41 C60 H60 121.9 . . ?
C54 C60 H60 121.9 . . ?
C28 C61 H61 121.5 . . ?
C28 C61 C68 117.1(14) . . ?
C68 C61 H61 121.5 . . ?
C32 C62 H62 117.9 . . ?
C32 C62 C63 124.2(15) . . ?
C63 C62 H62 117.9 . . ?
C62 C63 H63 120.4 . . ?
C62 C63 C88 119.2(15) . . ?
C88 C63 H63 120.4 . . ?
C58 C64 H64 118.3 . . ?
C69 C64 C58 123.4(19) . . ?
C69 C64 H64 118.3 . . ?
C22 C65 H65 120.9 . . ?
C69 C65 C22 118.1(16) . . ?
C69 C65 H65 120.9 . . ?
C61 C68 H68 119.6 . . ?
C92 C68 C61 120.9(12) . . ?
C92 C68 H68 119.6 . . ?
C64 C69 C65 121.5(19) . . ?
C64 C69 H69 119.3 . . ?
C65 C69 H69 119.3 . . ?
C42 C72 H72 117.9 . . ?
C74 C72 C42 124.3(18) . . ?
C74 C72 H72 117.9 . . ?
N24 C73 C27 123.3(9) . . ?
N24 C73 H73 118.4 . . ?
C27 C73 H73 118.4 . . ?
C48 C74 H74 118.6 . . ?
C72 C74 C48 122.8(18) . . ?
C72 C74 H74 118.6 . . ?
N2 C75 C5 117.5(8) . . ?
N11 C75 N2 126.5(8) . . ?
N11 C75 C5 116.0(8) . . ?
N2 C76 N4 117.9(8) . . ?
N2 C76 C13 121.9(8) . . ?
N4 C76 C13 120.3(8) . . ?
N6 C78 N7 117.5(9) . . ?
N6 C78 C89 122.7(9) . . ?
N7 C78 C89 119.8(9) . . ?
C25 C79 C8 119.7(10) . . ?
C42 C79 C8 120.7(9) . . ?
C42 C79 C25 119.6(10) . . ?
N12 C80 C24 115.2(8) . . ?
N12 C80 C33 122.5(9) . . ?
C33 C80 C24 122.2(10) . . ?
N26 C81 C35 123.1(12) . . ?
N26 C81 C43 114.7(10) . . ?
C35 C81 C43 122.1(12) . . ?
C59 C82 H82 118.5 . . ?
C84 C82 C59 122.9(11) . . ?
C84 C82 H82 118.5 . . ?
C12 C83 C17 116.5(10) . . ?
C12 C83 H83 121.7 . . ?
C17 C83 H83 121.7 . . ?
N21 C84 H84 120.7 . . ?
C82 C84 N21 118.5(10) . . ?
C82 C84 H84 120.7 . . ?
C19 C85 H85 121.4 . . ?
C93 C85 C19 117.1(13) . . ?
C93 C85 H85 121.4 . . ?
N29 C86 C14 117.7(10) . . ?
N29 C86 H86 121.1 . . ?
C14 C86 H86 121.1 . . ?
N26 C87 H87 118.5 . . ?
N26 C87 C91 123.0(13) . . ?
C91 C87 H87 118.5 . . ?
C21 C88 C63 116.3(14) . . ?
C21 C88 H88 121.8 . . ?
C63 C88 H88 121.8 . . ?
C2 C89 C78 116.1(8) . . ?
C2 C89 H89 121.9 . . ?
C78 C89 H89 121.9 . . ?
N20 C90 C16 114.9(11) . . ?
N20 C90 H90 122.6 . . ?
C16 C90 H90 122.6 . . ?
C37 C91 C87 118.9(13) . . ?
C37 C91 H91 120.5 . . ?
C87 C91 H91 120.5 . . ?
C44 C92 H92 120.5 . . ?
C68 C92 C44 119.0(14) . . ?
C68 C92 H92 120.5 . . ?
C51 C93 H93 119.8 . . ?
C85 C93 C51 120.4(12) . . ?
C85 C93 H93 119.8 . . ?
Cl1 O25 O27 54.7(14) . . ?
Cl1 O27 O25 50.4(13) . . ?
O25 Cl1 O27 74.9(16) . . ?
O25 Cl1 O29 117.8(11) . . ?
O25 Cl1 O37 120.1(14) . . ?
O29 Cl1 O27 106.8(18) . . ?
O37 Cl1 O27 96.9(19) . . ?
O37 Cl1 O29 121.3(11) . . ?
O1 Cl2 O7 107.5(9) . . ?
O1 Cl2 O20 110.5(7) . . ?
O6 Cl2 O1 109.8(9) . . ?
O6 Cl2 O7 108.1(10) . . ?
O6 Cl2 O20 113.9(9) . . ?
O20 Cl2 O7 106.7(9) . . ?
O11 Cl3 O16 97.2(16) . . ?
O17 Cl3 O11 112.3(12) . . ?
O17 Cl3 O16 101.6(13) . . ?
O19 Cl3 O11 112.5(13) . . ?
O19 Cl3 O16 85.6(18) . . ?
O19 Cl3 O17 133.2(14) . . ?
O9 Cl4 O13 109.5(13) . . ?
O9 Cl4 O18 113.4(11) . . ?
O9 Cl4 O21 108.0(15) . . ?
O18 Cl4 O13 102.9(13) . . ?
O18 Cl4 O21 109.3(19) . . ?
O21 Cl4 O13 113.9(16) . . ?
O8 Cl5 O32 117.6(14) . . ?
O8 Cl5 O34 113.7(10) . . ?
O8 Cl5 O50 108.6(18) . . ?
O32 Cl5 O34 107.0(13) . . ?
O32 Cl5 O50 110(2) . . ?
O34 Cl5 O50 98.1(19) . . ?
O49 Cl6 O48 110.2(10) . . ?
O49 Cl6 O47 110.2(9) . . ?
O49 Cl6 O46 110.4(11) . . ?
O48 Cl6 O47 110.1(10) . . ?
O48 Cl6 O46 107.3(11) . . ?
O47 Cl6 O46 108.5(11) . . ?
O5 Cl7 O35 96.2(15) . . ?
O23 Cl7 O5 112.7(8) . . ?
O23 Cl7 O35 100.6(15) . . ?
O33 Cl7 O5 119.9(17) . . ?
O33 Cl7 O23 126.9(17) . . ?
O33 Cl7 O35 81(2) . . ?
O3 C67 O3A 126.4(16) . . ?

loop_
_geom_bond_atom_site_label_1
_geom_bond_atom_site_label_2
_geom_bond_distance
_geom_bond_site_symmetry_2
_geom_bond_publ_flag
Zn1 N2 2.216(7) . ?
Zn1 N6 2.171(8) . ?
Zn1 N12 2.190(8) . ?
Zn1 N14 2.083(7) . ?
Zn1 N17 2.095(8) . ?
Zn1 N21 2.228(8) . ?
Zn2 N3 2.209(9) . ?
Zn2 N5 2.107(8) . ?
Zn2 N9 2.222(7) . ?
Zn2 N11 2.213(7) . ?
Zn2 N15 2.101(7) . ?
Zn2 N24 2.204(7) . ?
Zn3 N1 2.234(7) . ?
Zn3 N13 2.099(10) . ?
Zn3 N25 2.123(9) . ?
Zn3 N26 2.166(10) . ?
Zn3 N27 2.190(8) . ?
Zn3 N32 2.215(7) . ?
Zn4 N10 2.210(7) . ?
Zn4 N16 2.237(7) . ?
Zn4 N20 2.108(8) . ?
Zn4 N22 2.182(9) . ?
Zn4 N28 2.180(8) . ?
Zn4 N29 2.099(10) . ?
N1 C2 1.337(12) . ?
N1 C8 1.351(13) . ?
N2 C75 1.347(11) . ?
N2 C76 1.346(12) . ?
N3 C7 1.374(13) . ?
N3 C11 1.348(12) . ?
N4 H4 0.8800 . ?
N4 N14 1.354(10) . ?
N4 C76 1.358(12) . ?
N5 N31 1.353(11) . ?
N5 C34 1.257(11) . ?
N6 C8 1.343(12) . ?
N6 C78 1.345(12) . ?
N7 H7 0.8800 . ?
N7 N17 1.379(11) . ?
N7 C78 1.368(12) . ?
N8 H8 0.8800 . ?
N8 N20 1.333(12) . ?
N8 C17 1.372(13) . ?
N9 C10 1.332(13) . ?
N9 C20 1.309(14) . ?
N10 C6 1.364(12) . ?
N10 C17 1.349(13) . ?
N11 C18 1.372(12) . ?
N11 C75 1.342(11) . ?
N12 C31 1.340(13) . ?
N12 C80 1.362(13) . ?
N13 N30 1.339(12) . ?
N13 C43 1.305(14) . ?
N14 C24 1.280(12) . ?
N15 N23 1.338(11) . ?
N15 C50 1.302(12) . ?
N16 C3 1.367(12) . ?
N16 C11 1.307(13) . ?
N17 C38 1.275(13) . ?
N18 H18 0.8800 . ?
N18 N29 1.379(12) . ?
N18 C3 1.388(12) . ?
N19 H19 0.8800 . ?
N19 N25 1.359(12) . ?
N19 C12 1.367(12) . ?
N20 C90 1.299(13) . ?
N21 C4 1.317(13) . ?
N21 C84 1.364(14) . ?
N22 C14 1.364(15) . ?
N22 C40 1.335(14) . ?
N23 H23 0.8800 . ?
N23 C18 1.359(12) . ?
N24 C30 1.341(13) . ?
N24 C73 1.340(12) . ?
N25 C49 1.271(13) . ?
N26 C81 1.350(17) . ?
N26 C87 1.339(15) . ?
N27 C28 1.369(15) . ?
N27 C44 1.326(15) . ?
N28 C16 1.303(16) . ?
N28 C19 1.324(14) . ?
N29 C86 1.263(13) . ?
N30 H30 0.8800 . ?
N30 C2 1.367(12) . ?
N31 H31 0.8800 . ?
N31 C7 1.368(13) . ?
N32 C6 1.322(12) . ?
N32 C12 1.344(14) . ?
C1 H1 0.9500 . ?
C1 C3 1.352(13) . ?
C1 C7 1.371(14) . ?
C2 C89 1.382(13) . ?
C4 C26 1.413(15) . ?
C4 C38 1.454(16) . ?
C5 C22 1.371(18) . ?
C5 C58 1.429(19) . ?
C5 C75 1.483(13) . ?
C6 C9 1.479(15) . ?
C8 C79 1.479(13) . ?
C9 C29 1.385(16) . ?
C9 C41 1.387(17) . ?
C10 C36 1.386(14) . ?
C10 C50 1.485(14) . ?
C11 C21 1.469(15) . ?
C12 C83 1.365(15) . ?
C13 H13 0.9500 . ?
C13 C18 1.375(13) . ?
C13 C76 1.400(13) . ?
C14 C47 1.412(15) . ?
C14 C86 1.429(13) . ?
C15 H15 0.9500 . ?
C15 C20 1.393(15) . ?
C15 C52 1.42(2) . ?
C16 C51 1.415(15) . ?
C16 C90 1.444(17) . ?
C17 C83 1.387(14) . ?
C19 H19A 0.9500 . ?
C19 C85 1.360(16) . ?
C20 H20 0.9500 . ?
C21 C23 1.392(16) . ?
C21 C88 1.423(19) . ?
C22 H22 0.9500 . ?
C22 C65 1.49(2) . ?
C23 H23A 0.9500 . ?
C23 C32 1.41(2) . ?
C24 H24 0.9500 . ?
C24 C80 1.458(13) . ?
C25 H25 0.9500 . ?
C25 C48 1.34(2) . ?
C25 C79 1.444(17) . ?
C26 H26 0.9500 . ?
C26 C59 1.365(18) . ?
C27 H27 0.9500 . ?
C27 C56 1.371(16) . ?
C27 C73 1.361(14) . ?
C28 C49 1.499(16) . ?
C28 C61 1.342(15) . ?
C29 H29 0.9500 . ?
C29 C55 1.39(2) . ?
C30 C34 1.466(14) . ?
C30 C45 1.388(15) . ?
C31 H31A 0.9500 . ?
C31 C46 1.402(14) . ?
C32 H32 0.9500 . ?
C32 C62 1.28(2) . ?
C33 H33 0.9500 . ?
C33 C53 1.413(17) . ?
C33 C80 1.371(14) . ?
C34 H34 0.9500 . ?
C35 H35 0.9500 . ?
C35 C37 1.416(18) . ?
C35 C81 1.373(18) . ?
C36 H36 0.9500 . ?
C36 C52 1.357(19) . ?
C37 H37 0.9500 . ?
C37 C91 1.34(2) . ?
C38 H38 0.9500 . ?
C39 H39 0.9500 . ?
C39 C40 1.411(18) . ?
C39 C57 1.37(2) . ?
C40 H40 0.9500 . ?
C41 H41 0.9500 . ?
C41 C60 1.351(18) . ?
C42 H42 0.9500 . ?
C42 C72 1.447(10) . ?
C42 C79 1.404(16) . ?
C43 H43 0.9500 . ?
C43 C81 1.463(16) . ?
C44 H44 0.9500 . ?
C44 C92 1.430(16) . ?
C45 H45 0.9500 . ?
C45 C56 1.406(17) . ?
C46 H46 0.9500 . ?
C46 C53 1.370(19) . ?
C47 H47 0.9500 . ?
C47 C57 1.394(17) . ?
C48 H48 0.9500 . ?
C48 C74 1.36(3) . ?
C49 H49 0.9500 . ?
C50 H50 0.9500 . ?
C51 H51 0.9500 . ?
C51 C93 1.39(2) . ?
C52 H52 0.9500 . ?
C53 H53 0.9500 . ?
C54 H54 0.9500 . ?
C54 C55 1.38(2) . ?
C54 C60 1.35(2) . ?
C55 H55 0.9500 . ?
C56 H56 0.9500 . ?
C57 H57 0.9500 . ?
C58 H58 0.9500 . ?
C58 C64 1.30(2) . ?
C59 H59 0.9500 . ?
C59 C82 1.377(17) . ?
C60 H60 0.9500 . ?
C61 H61 0.9500 . ?
C61 C68 1.43(2) . ?
C62 H62 0.9500 . ?
C62 C63 1.34(2) . ?
C63 H63 0.9500 . ?
C63 C88 1.46(2) . ?
C64 H64 0.9500 . ?
C64 C69 1.24(2) . ?
C65 H65 0.9500 . ?
C65 C69 1.42(3) . ?
C66 O12 1.30(4) . ?
C68 H68 0.9500 . ?
C68 C92 1.29(3) . ?
C69 H69 0.9500 . ?
C70 O14 1.51(3) . ?
C71 O10 1.39(3) . ?
C72 H72 0.9500 . ?
C72 C74 1.23(3) . ?
C73 H73 0.9500 . ?
C74 H74 0.9500 . ?
C78 C89 1.407(14) . ?
C82 H82 0.9500 . ?
C82 C84 1.363(15) . ?
C83 H83 0.9500 . ?
C84 H84 0.9500 . ?
C85 H85 0.9500 . ?
C85 C93 1.35(2) . ?
C86 H86 0.9500 . ?
C87 H87 0.9500 . ?
C87 C91 1.40(2) . ?
C88 H88 0.9500 . ?
C89 H89 0.9500 . ?
C90 H90 0.9500 . ?
C91 H91 0.9500 . ?
C92 H92 0.9500 . ?
C93 H93 0.9500 . ?
C94 O22 1.33(5) . ?
O1 Cl2 1.405(11) . ?
O5 Cl7 1.425(12) . ?
O6 Cl2 1.387(13) . ?
O7 Cl2 1.476(15) . ?
O8 Cl5 1.341(14) . ?
O9 Cl4 1.347(14) . ?
O11 Cl3 1.51(2) . ?
O13 Cl4 1.55(2) . ?
O16 Cl3 1.52(3) . ?
O17 Cl3 1.308(14) . ?
O18 Cl4 1.348(17) . ?
O19 Cl3 1.268(19) . ?
O20 Cl2 1.429(10) . ?
O21 Cl4 1.36(2) . ?
O23 Cl7 1.402(14) . ?
O25 O27 1.74(4) . ?
O25 Cl1 1.388(19) . ?
O27 Cl1 1.47(4) . ?
O29 Cl1 1.467(18) . ?
O32 Cl5 1.35(2) . ?
O33 Cl7 1.29(4) . ?
O34 Cl5 1.391(18) . ?
O35 Cl7 1.56(4) . ?
O37 Cl1 1.40(2) . ?
Cl5 O50 1.43(3) . ?
Cl6 O49 1.426(8) . ?
Cl6 O48 1.431(8) . ?
Cl6 O47 1.432(9) . ?
Cl6 O46 1.448(9) . ?
C67 O3 1.47(3) . ?
C67 O3A 1.48(3) . ?

loop_
_geom_torsion_atom_site_label_1
_geom_torsion_atom_site_label_2
_geom_torsion_atom_site_label_3
_geom_torsion_atom_site_label_4
_geom_torsion
_geom_torsion_site_symmetry_1
_geom_torsion_site_symmetry_2
_geom_torsion_site_symmetry_3
_geom_torsion_site_symmetry_4
_geom_torsion_publ_flag
Zn1 N2 C75 N11 175.7(6) . . . . ?
Zn1 N2 C75 C5 -1.3(12) . . . . ?
Zn1 N2 C76 N4 2.5(10) . . . . ?
Zn1 N2 C76 C13 -175.1(6) . . . . ?
Zn1 N6 C8 N1 -179.5(6) . . . . ?
Zn1 N6 C8 C79 1.4(11) . . . . ?
Zn1 N6 C78 N7 -2.2(10) . . . . ?
Zn1 N6 C78 C89 178.3(7) . . . . ?
Zn1 N12 C31 C46 -176.8(7) . . . . ?
Zn1 N12 C80 C24 0.2(11) . . . . ?
Zn1 N12 C80 C33 178.5(9) . . . . ?
Zn1 N14 C24 C80 0.1(12) . . . . ?
Zn1 N17 C38 C4 0.4(11) . . . . ?
Zn1 N21 C4 C26 175.5(8) . . . . ?
Zn1 N21 C4 C38 -5.6(10) . . . . ?
Zn1 N21 C84 C82 -175.3(7) . . . . ?
Zn2 N3 C7 N31 -0.5(10) . . . . ?
Zn2 N3 C7 C1 177.5(7) . . . . ?
Zn2 N3 C11 N16 179.7(6) . . . . ?
Zn2 N3 C11 C21 -4.3(12) . . . . ?
Zn2 N5 N31 C7 4.1(10) . . . . ?
Zn2 N5 C34 C30 0.6(11) . . . . ?
Zn2 N9 C10 C36 -175.6(7) . . . . ?
Zn2 N9 C10 C50 5.0(10) . . . . ?
Zn2 N9 C20 C15 177.8(8) . . . . ?
Zn2 N11 C18 N23 2.3(10) . . . . ?
Zn2 N11 C18 C13 -177.4(7) . . . . ?
Zn2 N11 C75 N2 -179.9(6) . . . . ?
Zn2 N11 C75 C5 -2.9(12) . . . . ?
Zn2 N15 N23 C18 -0.3(11) . . . . ?
Zn2 N15 C50 C10 -1.3(11) . . . . ?
Zn2 N24 C30 C34 0.8(10) . . . . ?
Zn2 N24 C30 C45 -179.1(8) . . . . ?
Zn2 N24 C73 C27 178.7(7) . . . . ?
Zn3 N1 C2 N30 -2.2(10) . . . . ?
Zn3 N1 C2 C89 174.5(7) . . . . ?
Zn3 N1 C8 N6 -175.8(6) . . . . ?
Zn3 N1 C8 C79 3.3(11) . . . . ?
Zn3 N13 N30 C2 4.5(11) . . . . ?
Zn3 N13 C43 C81 -1.4(12) . . . . ?
Zn3 N25 C49 C28 -3.7(13) . . . . ?
Zn3 N26 C81 C35 -179.4(10) . . . . ?
Zn3 N26 C81 C43 -0.1(12) . . . . ?
Zn3 N26 C87 C91 179.6(9) . . . . ?
Zn3 N27 C28 C49 2.6(12) . . . . ?
Zn3 N27 C28 C61 -176.9(12) . . . . ?
Zn3 N27 C44 C92 174.3(9) . . . . ?
Zn3 N32 C6 N10 177.4(6) . . . . ?
Zn3 N32 C6 C9 -5.1(13) . . . . ?
Zn3 N32 C12 N19 3.3(12) . . . . ?
Zn3 N32 C12 C83 -178.5(8) . . . . ?
Zn4 N10 C6 N32 179.4(7) . . . . ?
Zn4 N10 C6 C9 1.8(12) . . . . ?
Zn4 N10 C17 N8 2.6(10) . . . . ?
Zn4 N10 C17 C83 -177.2(7) . . . . ?
Zn4 N16 C3 N18 -3.8(10) . . . . ?
Zn4 N16 C3 C1 177.8(8) . . . . ?
Zn4 N16 C11 N3 -177.9(6) . . . . ?
Zn4 N16 C11 C21 6.1(12) . . . . ?
Zn4 N20 C90 C16 1.7(13) . . . . ?
Zn4 N22 C14 C47 176.7(9) . . . . ?
Zn4 N22 C14 C86 -2.9(10) . . . . ?
Zn4 N22 C40 C39 -176.6(8) . . . . ?
Zn4 N28 C16 C51 177.6(9) . . . . ?
Zn4 N28 C16 C90 -2.4(12) . . . . ?
Zn4 N28 C19 C85 -179.3(10) . . . . ?
Zn4 N29 C86 C14 3.6(11) . . . . ?
N1 C2 C89 C78 1.1(13) . . . . ?
N1 C8 C79 C25 92.7(11) . . . . ?
N1 C8 C79 C42 -88.5(11) . . . . ?
N3 C11 C21 C23 -85.8(12) . . . . ?
N3 C11 C21 C88 95.4(13) . . . . ?
N4 N14 C24 C80 179.5(8) . . . . ?
N5 N31 C7 N3 -2.2(12) . . . . ?
N5 N31 C7 C1 179.7(9) . . . . ?
N6 C8 C79 C25 -88.1(11) . . . . ?
N6 C8 C79 C42 90.7(11) . . . . ?
N6 C78 C89 C2 1.9(14) . . . . ?
N7 N17 C38 C4 -179.7(8) . . . . ?
N7 C78 C89 C2 -177.6(8) . . . . ?
N8 N20 C90 C16 176.4(9) . . . . ?
N8 C17 C83 C12 -179.9(9) . . . . ?
N9 C10 C36 C52 -1.4(16) . . . . ?
N9 C10 C50 N15 -2.7(13) . . . . ?
N10 C6 C9 C29 -92.1(11) . . . . ?
N10 C6 C9 C41 87.8(11) . . . . ?
N10 C17 C83 C12 -0.1(14) . . . . ?
N12 C31 C46 C53 -4.2(17) . . . . ?
N13 N30 C2 N1 -1.3(12) . . . . ?
N13 N30 C2 C89 -178.1(8) . . . . ?
N13 C43 C81 N26 1.0(14) . . . . ?
N13 C43 C81 C35 -179.7(11) . . . . ?
N14 N4 C76 N2 0.8(12) . . . . ?
N14 N4 C76 C13 178.4(7) . . . . ?
N14 C24 C80 N12 -0.3(13) . . . . ?
N14 C24 C80 C33 -178.5(11) . . . . ?
N15 N23 C18 N11 -1.4(13) . . . . ?
N15 N23 C18 C13 178.4(8) . . . . ?
N16 C11 C21 C23 90.6(12) . . . . ?
N16 C11 C21 C88 -88.2(13) . . . . ?
N17 N7 C78 N6 1.3(12) . . . . ?
N17 N7 C78 C89 -179.2(8) . . . . ?
N18 N29 C86 C14 -178.4(8) . . . . ?
N19 N25 C49 C28 179.6(9) . . . . ?
N19 C12 C83 C17 176.9(9) . . . . ?
N20 N8 C17 N10 1.6(12) . . . . ?
N20 N8 C17 C83 -178.5(9) . . . . ?
N21 C4 C26 C59 -0.7(17) . . . . ?
N21 C4 C38 N17 3.7(13) . . . . ?
N22 C14 C47 C57 2.2(18) . . . . ?
N22 C14 C86 N29 -0.3(13) . . . . ?
N23 N15 C50 C10 177.5(8) . . . . ?
N24 C30 C34 N5 -0.9(13) . . . . ?
N24 C30 C45 C56 -1.0(17) . . . . ?
N25 N19 C12 N32 -4.0(14) . . . . ?
N25 N19 C12 C83 177.8(9) . . . . ?
N26 C87 C91 C37 -0.8(19) . . . . ?
N27 C28 C49 N25 0.6(15) . . . . ?
N27 C28 C61 C68 0(2) . . . . ?
N27 C44 C92 C68 5(2) . . . . ?
N28 C16 C51 C93 4.1(19) . . . . ?
N28 C16 C90 N20 0.6(16) . . . . ?
N28 C19 C85 C93 -1(2) . . . . ?
N29 N18 C3 N16 3.3(12) . . . . ?
N29 N18 C3 C1 -178.2(8) . . . . ?
N30 N13 C43 C81 -179.1(9) . . . . ?
N30 C2 C89 C78 177.7(8) . . . . ?
N31 N5 C34 C30 -179.2(8) . . . . ?
N32 C6 C9 C29 90.2(12) . . . . ?
N32 C6 C9 C41 -89.9(11) . . . . ?
N32 C12 C83 C17 -1.2(15) . . . . ?
C2 N1 C8 N6 0.0(12) . . . . ?
C2 N1 C8 C79 179.1(8) . . . . ?
C3 N16 C11 N3 4.4(13) . . . . ?
C3 N16 C11 C21 -171.6(8) . . . . ?
C3 N18 N29 Zn4 -1.1(10) . . . . ?
C3 N18 N29 C86 -179.1(9) . . . . ?
C3 C1 C7 N3 1.3(14) . . . . ?
C3 C1 C7 N31 179.3(9) . . . . ?
C4 N21 C84 C82 0.9(14) . . . . ?
C4 C26 C59 C82 2.5(18) . . . . ?
C5 C22 C65 C69 -1.7(19) . . . . ?
C5 C58 C64 C69 -3(2) . . . . ?
C6 N10 C17 N8 178.7(8) . . . . ?
C6 N10 C17 C83 -1.1(13) . . . . ?
C6 N32 C12 N19 -174.4(9) . . . . ?
C6 N32 C12 C83 3.8(15) . . . . ?
C6 C9 C29 C55 -179.8(10) . . . . ?
C6 C9 C41 C60 179.4(10) . . . . ?
C7 N3 C11 N16 -1.8(13) . . . . ?
C7 N3 C11 C21 174.2(8) . . . . ?
C7 C1 C3 N16 1.5(14) . . . . ?
C7 C1 C3 N18 -176.9(9) . . . . ?
C8 N1 C2 N30 -178.7(8) . . . . ?
C8 N1 C2 C89 -2.0(12) . . . . ?
C8 N6 C78 N7 175.8(8) . . . . ?
C8 N6 C78 C89 -3.6(12) . . . . ?
C9 C29 C55 C54 0.6(18) . . . . ?
C9 C41 C60 C54 0.1(17) . . . . ?
C10 N9 C20 C15 1.0(15) . . . . ?
C10 C36 C52 C15 -1.4(17) . . . . ?
C11 N3 C7 N31 -179.3(8) . . . . ?
C11 N3 C7 C1 -1.3(13) . . . . ?
C11 N16 C3 N18 174.2(8) . . . . ?
C11 N16 C3 C1 -4.2(13) . . . . ?
C11 C21 C23 C32 178.6(11) . . . . ?
C11 C21 C88 C63 -180.0(11) . . . . ?
C12 N19 N25 Zn3 2.8(12) . . . . ?
C12 N19 N25 C49 179.5(10) . . . . ?
C12 N32 C6 N10 -5.2(14) . . . . ?
C12 N32 C6 C9 172.2(9) . . . . ?
C14 N22 C40 C39 0.7(15) . . . . ?
C14 C47 C57 C39 -3(2) . . . . ?
C16 N28 C19 C85 1.6(17) . . . . ?
C16 C51 C93 C85 -3(2) . . . . ?
C17 N8 N20 Zn4 -5.5(11) . . . . ?
C17 N8 N20 C90 179.9(10) . . . . ?
C17 N10 C6 N32 3.9(13) . . . . ?
C17 N10 C6 C9 -173.6(8) . . . . ?
C18 N11 C75 N2 -1.1(13) . . . . ?
C18 N11 C75 C5 175.9(8) . . . . ?
C18 C13 C76 N2 -0.8(12) . . . . ?
C18 C13 C76 N4 -178.3(8) . . . . ?
C19 N28 C16 C51 -3.2(16) . . . . ?
C19 N28 C16 C90 176.8(10) . . . . ?
C19 C85 C93 C51 2(2) . . . . ?
C20 N9 C10 C36 1.6(14) . . . . ?
C20 N9 C10 C50 -177.8(9) . . . . ?
C20 C15 C52 C36 3.8(18) . . . . ?
C21 C23 C32 C62 5(2) . . . . ?
C22 C5 C58 C64 -0.8(17) . . . . ?
C22 C5 C75 N2 86.3(12) . . . . ?
C22 C5 C75 N11 -91.0(11) . . . . ?
C22 C65 C69 C64 -2(2) . . . . ?
C23 C21 C88 C63 1.3(19) . . . . ?
C23 C32 C62 C63 -6(3) . . . . ?
C25 C48 C74 C72 -3(3) . . . . ?
C26 C4 C38 N17 -177.4(9) . . . . ?
C26 C59 C82 C84 -2.8(18) . . . . ?
C28 N27 C44 C92 -0.2(16) . . . . ?
C28 C61 C68 C92 5(3) . . . . ?
C29 C9 C41 C60 -0.8(16) . . . . ?
C30 N24 C73 C27 -1.5(14) . . . . ?
C30 C45 C56 C27 1.3(17) . . . . ?
C31 N12 C80 C24 179.1(9) . . . . ?
C31 N12 C80 C33 -2.7(15) . . . . ?
C31 C46 C53 C33 1.7(19) . . . . ?
C32 C62 C63 C88 4(2) . . . . ?
C34 N5 N31 C7 -176.2(9) . . . . ?
C34 C30 C45 C56 179.1(10) . . . . ?
C35 C37 C91 C87 0(2) . . . . ?
C36 C10 C50 N15 177.9(9) . . . . ?
C37 C35 C81 N26 0.0(19) . . . . ?
C37 C35 C81 C43 -179.3(11) . . . . ?
C38 C4 C26 C59 -179.5(11) . . . . ?
C40 N22 C14 C47 -1.0(15) . . . . ?
C40 N22 C14 C86 179.4(9) . . . . ?
C40 C39 C57 C47 3(2) . . . . ?
C41 C9 C29 C55 0.4(16) . . . . ?
C42 C72 C74 C48 1(3) . . . . ?
C43 N13 N30 C2 -177.8(9) . . . . ?
C44 N27 C28 C49 177.8(9) . . . . ?
C44 N27 C28 C61 -1.7(18) . . . . ?
C45 C30 C34 N5 179.0(10) . . . . ?
C47 C14 C86 N29 -179.8(10) . . . . ?
C48 C25 C79 C8 178.2(12) . . . . ?
C48 C25 C79 C42 -0.6(17) . . . . ?
C49 C28 C61 C68 180.0(14) . . . . ?
C50 N15 N23 C18 -179.2(9) . . . . ?
C50 C10 C36 C52 178.0(10) . . . . ?
C51 C16 C90 N20 -179.4(11) . . . . ?
C52 C15 C20 N9 -3.8(17) . . . . ?
C53 C33 C80 N12 0.5(19) . . . . ?
C53 C33 C80 C24 178.6(11) . . . . ?
C55 C54 C60 C41 1(2) . . . . ?
C56 C27 C73 N24 1.9(16) . . . . ?
C57 C39 C40 N22 -1.7(19) . . . . ?
C58 C5 C22 C65 2.7(16) . . . . ?
C58 C5 C75 N2 -96.7(11) . . . . ?
C58 C5 C75 N11 86.0(11) . . . . ?
C58 C64 C69 C65 4(3) . . . . ?
C59 C82 C84 N21 1.2(16) . . . . ?
C60 C54 C55 C29 -1(2) . . . . ?
C61 C28 C49 N25 -179.9(13) . . . . ?
C61 C68 C92 C44 -7(3) . . . . ?
C62 C63 C88 C21 -2(2) . . . . ?
C72 C42 C79 C8 179.8(12) . . . . ?
C72 C42 C79 C25 -1.4(16) . . . . ?
C73 N24 C30 C34 -179.0(8) . . . . ?
C73 N24 C30 C45 1.1(14) . . . . ?
C73 C27 C56 C45 -1.8(17) . . . . ?
C75 N2 C76 N4 -179.4(8) . . . . ?
C75 N2 C76 C13 3.0(12) . . . . ?
C75 N11 C18 N23 -176.7(8) . . . . ?
C75 N11 C18 C13 3.5(13) . . . . ?
C75 C5 C22 C65 179.8(10) . . . . ?
C75 C5 C58 C64 -177.9(11) . . . . ?
C76 N2 C75 N11 -2.1(13) . . . . ?
C76 N2 C75 C5 -179.1(8) . . . . ?
C76 N4 N14 Zn1 -4.0(11) . . . . ?
C76 N4 N14 C24 176.7(9) . . . . ?
C76 C13 C18 N11 -2.6(13) . . . . ?
C76 C13 C18 N23 177.6(8) . . . . ?
C78 N6 C8 N1 2.8(12) . . . . ?
C78 N6 C8 C79 -176.4(8) . . . . ?
C78 N7 N17 Zn1 0.4(10) . . . . ?
C78 N7 N17 C38 -179.6(8) . . . . ?
C79 C25 C48 C74 3(2) . . . . ?
C79 C42 C72 C74 1(3) . . . . ?
C80 N12 C31 C46 4.6(14) . . . . ?
C80 C33 C53 C46 0(2) . . . . ?
C81 N26 C87 C91 1.4(16) . . . . ?
C81 C35 C37 C91 1(2) . . . . ?
C84 N21 C4 C26 -1.1(14) . . . . ?
C84 N21 C4 C38 177.8(8) . . . . ?
C86 C14 C47 C57 -178.3(11) . . . . ?
C87 N26 C81 C35 -0.9(16) . . . . ?
C87 N26 C81 C43 178.4(9) . . . . ?
C88 C21 C23 C32 -2.6(18) . . . . ?
C90 C16 C51 C93 -175.9(12) . . . . ?
O25 O27 Cl1 O29 -115.0(12) . . . . ?
O25 O27 Cl1 O37 119.3(14) . . . . ?
O27 O25 Cl1 O29 101(2) . . . . ?
O27 O25 Cl1 O37 -89(2) . . . . ?
